data_7109908
loop_
_publ_author_name
'Benjamin M. Gridley'
'Toby J. Blundell'
'Graeme J. Moxey'
'William Lewis'
'Alexander J. Blake'
'Deborah L. Kays'

_publ_section_title
;
 Cubane and dicubane complexes stabilised by sterically demanding
 m-terphenyl ligands
;
_journal_name_full Chem.Commun.
_journal_page_first 9752
_journal_paper_doi 10.1039/c3cc46384b
_journal_volume 49
_journal_year 2013
_chemical_formula_moiety 'C76 H83 Cd3 Cl3.68 I0.32 Li O, 0.25(C6 H14)'
_chemical_formula_sum 'C77.5 H86.5 Cd3 Cl3.68 I0.32 Li O'
_chemical_formula_weight 1548.74
_chemical_name_systematic
;
 ?
;
_space_group_crystal_system triclinic
_space_group_IT_number 2
_space_group_name_Hall '-P 1'
_space_group_name_H-M_alt 'P -1'
_symmetry_space_group_name_Hall '-P 1'
_symmetry_space_group_name_H-M 'P -1'
_atom_sites_solution_hydrogens geom
_atom_sites_solution_primary direct
_atom_sites_solution_secondary difmap
_audit_creation_date 2013-05-16
_audit_creation_method
;
  Olex2 1.2
  (compiled Apr 23 2013 17:59:47, GUI svn.r4466)
;
_cell_angle_alpha 84.2460(10)
_cell_angle_beta 80.7940(10)
_cell_angle_gamma 62.9260(10)
_cell_formula_units_Z 4
_cell_length_a 13.8697(7)
_cell_length_b 14.0269(7)
_cell_length_c 42.588(2)
_cell_measurement_temperature 90(2)
_cell_measurement_theta_max 27.57
_cell_measurement_theta_min 2.22
_cell_volume 7278.9(6)
_computing_cell_refinement 'Bruker SAINT version 6.36A (Bruker, 2002)'
_computing_data_collection 'Bruker SMART version 5.625 (Bruker, 2001)'
_computing_data_reduction 'Bruker SAINT; SHELXTL (Sheldrick, 2008)'
_computing_molecular_graphics
;
O. V. Dolomanov, L. J. Bourhis, R. J. Gildea, J. A. K. Howard and H. Puschmann,
OLEX2: a complete structure solution, refinement and analysis program.
J. Appl. Cryst. (2009). 42, 339-341.
;
_computing_publication_material
;
O. V. Dolomanov, L. J. Bourhis, R. J. Gildea, J. A. K. Howard and H. Puschmann,
OLEX2: a complete structure solution, refinement and analysis program.
J. Appl. Cryst. (2009). 42, 339-341.
;
_computing_structure_refinement 'SHELXL-2013 (Sheldrick, 2013)'
_computing_structure_solution
;
XS, G.M. Sheldrick, Acta Cryst.
(2008). A64, 112-122
;
_diffrn_ambient_temperature 90(2)
_diffrn_measured_fraction_theta_full 0.973
_diffrn_measured_fraction_theta_max 0.995
_diffrn_measurement_device_type 'Bruker SMART APEX CCD area detector'
_diffrn_measurement_method \w
_diffrn_radiation_type MoK\a
_diffrn_radiation_wavelength 0.71073
_diffrn_reflns_av_R_equivalents 0.0566
_diffrn_reflns_av_unetI/netI 0.0609
_diffrn_reflns_Laue_measured_fraction_full 0.973
_diffrn_reflns_Laue_measured_fraction_max 0.995
_diffrn_reflns_limit_h_max 16
_diffrn_reflns_limit_h_min -16
_diffrn_reflns_limit_k_max 16
_diffrn_reflns_limit_k_min -16
_diffrn_reflns_limit_l_max 50
_diffrn_reflns_limit_l_min -50
_diffrn_reflns_number 54094
_diffrn_reflns_point_group_measured_fraction_full 0.973
_diffrn_reflns_point_group_measured_fraction_max 0.995
_diffrn_reflns_theta_full 25.242
_diffrn_reflns_theta_max 25.027
_diffrn_reflns_theta_min 1.869
_diffrn_source 'normal-focus sealed tube'
_exptl_absorpt_coefficient_mu 1.179
_exptl_absorpt_correction_T_max 0.910
_exptl_absorpt_correction_T_min 0.868
_exptl_absorpt_correction_type multi-scan
_exptl_absorpt_process_details 'SADABS 2007/2'
_exptl_crystal_colour COLOURLESS
_exptl_crystal_density_diffrn 1.413
_exptl_crystal_density_method 'not measured'
_exptl_crystal_F_000 3143
_exptl_crystal_size_max 0.13
_exptl_crystal_size_mid 0.10
_exptl_crystal_size_min 0.08
_refine_diff_density_max 1.755
_refine_diff_density_min -0.900
_refine_diff_density_rms 0.115
_refine_ls_extinction_method none
_refine_ls_goodness_of_fit_ref 1.282
_refine_ls_hydrogen_treatment constr
_refine_ls_matrix_type full
_refine_ls_number_parameters 1853
_refine_ls_number_reflns 25643
_refine_ls_number_restraints 2249
_refine_ls_restrained_S_all 1.263
_refine_ls_R_factor_all 0.0820
_refine_ls_R_factor_gt 0.0744
_refine_ls_shift/su_max 0.002
_refine_ls_shift/su_mean 0.000
_refine_ls_structure_factor_coef Fsqd
_refine_ls_weighting_details
;
 w=1/[\s^2^(Fo^2^)+(0.0100P)^2^+43.9197P]
 where P=(Fo^2^+2Fc^2^)/3
;
_refine_ls_weighting_scheme calc
_refine_ls_wR_factor_gt 0.1479
_refine_ls_wR_factor_ref 0.1510
_reflns_Friedel_coverage 0.000
_reflns_number_gt 23386
_reflns_number_total 25643
_reflns_threshold_expression 'I > 2\s(I)'
_cod_data_source_file c3cc46384b.txt
_cod_data_source_block 2.0.25C6H14
_cod_original_cell_volume 7279.0(7)
_cod_original_formula_sum 'C77.50 H86.50 Cd3 Cl3.68 I0.32 Li O'
_cod_database_code 7109908
_nottingham_internal_coll_name CDBG2G
_nottingham_internal_coll_number 9915
_nottingham_internal_coll_client BG2/DLK
_nottingham_internal_coll_date 10/6/2010
_nottingham_internal_coll_frame_method \w
_nottingham_internal_coll_frame_time '60 s'
_nottingham_internal_coll_frame_width '0.3 degrees'
_nottingham_internal_coll_type hemisphere
_nottingham_internal_coll_user BMG
_nottingham_internal_process_date 11/06/2010
_nottingham_internal_process_user BMG
_nottingham_internal_refinement_date 15/04/2013
_nottingham_internal_refinement_user BMG
_nottingham_internal_validation_date 16/05/2013
_nottingham_internal_validation_user WL
_olex2_refinement_description
;
1. Fixed Uiso
 At 1.2 times of:
  All C(H) groups, All C(H,H) groups, All C(H,H,H,H) groups
 At 1.5 times of:
  All C(H,H,H) groups
2. Restrained distances
 Cd1-Cl4 = Cd2-Cl4 = Cd3-Cl4
 2.7 with sigma of 0.01
 Cd1-I4 = Cd2-I4 = Cd3-I4
 2.98 with sigma of 0.01
 Cd4-Cl8 = Cd5-Cl8 = Cd6-Cl8
 2.7 with sigma of 0.01
 Cd4-I8 = Cd5-I8 = Cd6-I8
 2.98 with sigma of 0.01
 C170-O2 \\sim O2-C167
 with sigma of 0.02
 C76-O1 \\sim O1-C73
 with sigma of 0.02
 C75A-C76 \\sim C76-C75
 with sigma of 0.02
 C74-C73 \\sim C73-C74A
 with sigma of 0.02
 C75-C74 \\sim C74A-C75A
 with sigma of 0.02
 C74-O1 \\sim O1-C74A
 with sigma of 0.02
 C75-C73 \\sim C73-C75A
 with sigma of 0.02
 C74-C76 \\sim C74A-C76
 with sigma of 0.02
 C75A-O1 \\sim O1-C75
 with sigma of 0.02
 C172-C170 \\sim C170-C169
 with sigma of 0.02
 C171-C167 \\sim C167-C168
 with sigma of 0.02
 C172-C171 \\sim C169-C168
 with sigma of 0.02
 C169-O2 \\sim O2-C172
 with sigma of 0.02
 O2-C171 \\sim O2-C168
 with sigma of 0.02
 C170-C171 \\sim C170-C168
 with sigma of 0.02
 C167-C169 \\sim C167-C172
 with sigma of 0.02
 C201-C206 \\sim C201-C203 \\sim C206-C203 \\sim C202-C204 \\sim C203-C205
 with sigma of 0.02
 C206-C202 \\sim C202-C201 \\sim C203-C202 \\sim C204-C203 \\sim C205-C204
 with sigma of 0.02
3. Rigid bond restraints
 All non-hydrogen atoms
 with sigma for 1-2 distances of 0.01 and sigma for 1-3 distances of 0.01
4. Uiso/Uaniso restraints and constraints
All non-hydrogen atoms have similar U: within 2A with sigma of 0.01 and 
sigma for terminal atoms of 0.01
5. Others
 Sof(C75A)=Sof(H75C)=Sof(H75D)=Sof(H76C)=Sof(H76D)=1-FVAR(1)
 Sof(C75)=Sof(H75A)=Sof(H75B)=Sof(H76A)=Sof(H76B)=FVAR(1)
 Sof(H16L)=Sof(H16M)=Sof(H17C)=Sof(H17D)=Sof(C171)=Sof(H17E)=Sof(H17F)=
 Sof(C172)=Sof(H17G)=Sof(H17H)=1-FVAR(2)
 Sof(H16J)=Sof(H16K)=Sof(C168)=Sof(H16N)=Sof(H16O)=Sof(C169)=Sof(H16P)=
 Sof(H16Q)=Sof(H17A)=Sof(H17B)=FVAR(2)
 Sof(H73C)=Sof(H73D)=Sof(C74A)=Sof(H74C)=Sof(H74D)=1-FVAR(3)
 Sof(H73A)=Sof(H73B)=Sof(C74)=Sof(H74A)=Sof(H74B)=FVAR(3)
 Sof(C134)=Sof(C135)=Sof(C136)=Sof(H136)=Sof(C137)=Sof(C138)=Sof(H138)=
 Sof(C139)=Sof(C140)=Sof(H14A)=Sof(H14B)=Sof(H14C)=Sof(C141)=Sof(H14D)=
 Sof(H14E)=Sof(H14F)=Sof(C142)=Sof(H14G)=Sof(H14H)=Sof(H14I)=1-FVAR(4)
 Sof(C125)=Sof(C126)=Sof(C127)=Sof(H127)=Sof(C128)=Sof(C129)=Sof(H129)=
 Sof(C130)=Sof(C131)=Sof(H13A)=Sof(H13B)=Sof(H13C)=Sof(C132)=Sof(H13D)=
 Sof(H13E)=Sof(H13F)=Sof(C133)=Sof(H13G)=Sof(H13H)=Sof(H13I)=FVAR(4)
 Sof(C101)=Sof(C102)=Sof(C103)=Sof(H103)=Sof(C104)=Sof(C105)=Sof(H105)=
 Sof(C106)=Sof(C107)=Sof(H10D)=Sof(H10E)=Sof(H10F)=Sof(C108)=Sof(H10G)=
 Sof(H10H)=Sof(H10I)=Sof(C109)=Sof(H10J)=Sof(H10K)=Sof(H10L)=1-FVAR(5)
 Sof(C92)=Sof(C93)=Sof(C94)=Sof(H94)=Sof(C95)=Sof(C96)=Sof(H96)=Sof(C97)=
 Sof(C98)=Sof(H98A)=Sof(H98B)=Sof(H98C)=Sof(C99)=Sof(H99A)=Sof(H99B)=Sof(H99C)=
 Sof(C100)=Sof(H10A)=Sof(H10B)=Sof(H10C)=FVAR(5)
 Sof(I4)=1-FVAR(6)
 Sof(Cl4)=FVAR(6)
 Sof(I8)=1-FVAR(7)
 Sof(Cl8)=FVAR(7)
 Fixed Sof: C203(0.5) H20A(0.5) H20B(0.5) C204(0.5) H20C(0.5) H20D(0.5)
 C205(0.5) H20E(0.5) H20F(0.5) H20G(0.5) C202(0.5) H202(0.5) C201(0.5)
 H20H(0.5) H20I(0.5) H20J(0.5) C206(0.5) H20K(0.5) H20L(0.5) H20M(0.5)
6.a Ternary CH refined with riding coordinates:
 C202(H202)
6.b Secondary CH2 refined with riding coordinates:
 C73(H73A,H73B), C73(H73C,H73D), C74(H74A,H74B), C74A(H74C,H74D), C75(H75A,
 H75B), C75A(H75C,H75D), C76(H76A,H76B), C76(H76C,H76D), C167(H16J,H16K),
 C167(H16L,H16M), C168(H16N,H16O), C169(H16P,H16Q), C170(H17A,H17B), C170(H17C,
 H17D), C171(H17E,H17F), C172(H17G,H17H), C203(H20A,H20B), C204(H20C,H20D)
6.c Aromatic/amide H refined with riding coordinates:
 C3(H3), C4(H4), C5(H5), C9(H9), C11(H11), C18(H18), C20(H20), C27(H27),
 C28(H28), C29(H29), C33(H33), C35(H35), C42(H42), C44(H44), C51(H51), C52(H52),
  C53(H53), C57(H57), C59(H59), C66(H66), C68(H68), C79(H79), C80(H80),
 C81(H81), C85(H85), C87(H87), C94(H94), C96(H96), C103(H103), C105(H105),
 C112(H112), C113(H113), C114(H114), C118(H118), C120(H120), C127(H127),
 C129(H129), C136(H136), C138(H138), C145(H145), C146(H146), C147(H147),
 C151(H151), C153(H153), C160(H160), C162(H162)
6.d Idealised Me refined as rotating group:
 C13(H13J,H13K,H13L), C14(H14J,H14K,H14L), C15(H15J,H15K,H15L), C22(H22A,H22B,
 H22C), C23(H23A,H23B,H23C), C24(H24A,H24B,H24C), C37(H37A,H37B,H37C), C38(H38A,
 H38B,H38C), C39(H39A,H39B,H39C), C46(H46A,H46B,H46C), C47(H47A,H47B,H47C),
 C48(H48A,H48B,H48C), C61(H61A,H61B,H61C), C62(H62A,H62B,H62C), C63(H63A,H63B,
 H63C), C70(H70A,H70B,H70C), C71(H71A,H71B,H71C), C72(H72A,H72B,H72C), C89(H89A,
 H89B,H89C), C90(H90A,H90B,H90C), C91(H91A,H91B,H91C), C98(H98A,H98B,H98C),
 C99(H99A,H99B,H99C), C100(H10A,H10B,H10C), C107(H10D,H10E,H10F), C108(H10G,
 H10H,H10I), C109(H10J,H10K,H10L), C122(H12A,H12B,H12C), C123(H12D,H12E,H12F),
 C124(H12G,H12H,H12I), C131(H13A,H13B,H13C), C132(H13D,H13E,H13F), C133(H13G,
 H13H,H13I), C140(H14A,H14B,H14C), C141(H14D,H14E,H14F), C142(H14G,H14H,H14I),
 C155(H15A,H15B,H15C), C156(H15D,H15E,H15F), C157(H15G,H15H,H15I), C164(H16A,
 H16B,H16C), C165(H16D,H16E,H16F), C166(H16G,H16H,H16I), C205(H20E,H20F,H20G),
 C201(H20H,H20I,H20J), C206(H20K,H20L,H20M)
;
_shelx_space_group_comment
;
The symmetry employed for this shelxl refinement is uniquely defined
by the following loop, which should always be used as a source of
symmetry information in preference to the above space-group names.
They are only intended as comments.
;
_shelxl_version_number 2013-2

loop_
_space_group_symop_operation_xyz
'x, y, z'
'-x, -y, -z'

loop_
_atom_site_label
_atom_site_type_symbol
_atom_site_fract_x
_atom_site_fract_y
_atom_site_fract_z
_atom_site_U_iso_or_equiv
_atom_site_adp_type
_atom_site_occupancy
_atom_site_site_symmetry_order
_atom_site_calc_flag
_atom_site_refinement_flags_posn
_atom_site_refinement_flags_adp
_atom_site_refinement_flags_occupancy
_atom_site_disorder_assembly
_atom_site_disorder_group
Cd1 Cd 0.45775(4) 0.30324(4) 0.34761(2) 0.02923(13) Uani 1 1 d D U . . .
Cd2 Cd 0.73599(4) 0.25130(4) 0.36999(2) 0.03029(13) Uani 1 1 d D U . . .
Cd3 Cd 0.65718(4) 0.02249(4) 0.37382(2) 0.03033(13) Uani 1 1 d D U . . .
Li1 Li 0.5323(12) 0.2280(14) 0.4215(3) 0.053(3) Uani 1 1 d . U . . .
Cl1 Cl 0.45598(16) 0.16280(15) 0.38998(5) 0.0394(4) Uani 1 1 d . U . . .
Cl2 Cl 0.53185(15) 0.37569(14) 0.38766(5) 0.0380(4) Uani 1 1 d . U . . .
Cl3 Cl 0.71925(15) 0.10952(15) 0.41205(4) 0.0340(4) Uani 1 1 d . U . . .
Cl4 Cl 0.6672(6) 0.1682(6) 0.33017(15) 0.0250(13) Uani 0.702(3) 1 d D U P A 1
I4 I 0.6817(4) 0.1604(4) 0.32203(10) 0.0252(9) Uani 0.298(3) 1 d D U P A 2
C1 C 0.3194(5) 0.3881(5) 0.32289(16) 0.0240(13) Uani 1 1 d . U . . .
C2 C 0.2989(5) 0.3410(5) 0.29897(16) 0.0239(13) Uani 1 1 d . U . . .
C3 C 0.2086(6) 0.4015(5) 0.28255(17) 0.0278(14) Uani 1 1 d . U . . .
H3 H 0.1952 0.3695 0.2662 0.033 Uiso 1 1 calc R U . . .
C4 C 0.1390(6) 0.5065(6) 0.28980(17) 0.0295(14) Uani 1 1 d . U . . .
H4 H 0.0790 0.5462 0.2782 0.035 Uiso 1 1 calc R U . . .
C5 C 0.1558(5) 0.5549(5) 0.31400(17) 0.0264(14) Uani 1 1 d . U . . .
H5 H 0.1072 0.6270 0.3192 0.032 Uiso 1 1 calc R U . . .
C6 C 0.2468(5) 0.4944(5) 0.33090(16) 0.0248(13) Uani 1 1 d . U . . .
C7 C 0.3733(5) 0.2266(5) 0.29006(16) 0.0247(13) Uani 1 1 d . U . . .
C8 C 0.3408(6) 0.1465(6) 0.30102(18) 0.0309(14) Uani 1 1 d . U . . .
C9 C 0.4063(6) 0.0423(6) 0.29067(18) 0.0329(15) Uani 1 1 d . U . . .
H9 H 0.3850 -0.0123 0.2981 0.040 Uiso 1 1 calc R U . . .
C10 C 0.5016(6) 0.0163(6) 0.26988(18) 0.0348(15) Uani 1 1 d . U . . .
C11 C 0.5330(6) 0.0956(6) 0.26007(17) 0.0322(15) Uani 1 1 d . U . . .
H11 H 0.6001 0.0779 0.2466 0.039 Uiso 1 1 calc R U . . .
C12 C 0.4698(6) 0.2001(6) 0.26927(16) 0.0295(14) Uani 1 1 d . U . . .
C13 C 0.2392(7) 0.1693(6) 0.3244(2) 0.046(2) Uani 1 1 d . U . . .
H13J H 0.1747 0.2192 0.3144 0.069 Uiso 1 1 calc R U . . .
H13K H 0.2428 0.2011 0.3433 0.069 Uiso 1 1 calc R U . . .
H13L H 0.2342 0.1023 0.3305 0.069 Uiso 1 1 calc R U . . .
C14 C 0.5695(7) -0.0991(6) 0.2590(2) 0.047(2) Uani 1 1 d . U . . .
H14J H 0.5297 -0.1160 0.2452 0.070 Uiso 1 1 calc R U . . .
H14K H 0.5829 -0.1482 0.2777 0.070 Uiso 1 1 calc R U . . .
H14L H 0.6394 -0.1069 0.2473 0.070 Uiso 1 1 calc R U . . .
C15 C 0.5079(7) 0.2834(7) 0.25679(19) 0.0399(18) Uani 1 1 d . U . . .
H15J H 0.5736 0.2695 0.2661 0.060 Uiso 1 1 calc R U . . .
H15K H 0.4502 0.3547 0.2626 0.060 Uiso 1 1 calc R U . . .
H15L H 0.5249 0.2801 0.2336 0.060 Uiso 1 1 calc R U . . .
C16 C 0.2638(5) 0.5471(5) 0.35684(17) 0.0275(13) Uani 1 1 d . U . . .
C17 C 0.2337(6) 0.5275(6) 0.38904(17) 0.0296(14) Uani 1 1 d . U . . .
C18 C 0.2563(7) 0.5747(6) 0.4124(2) 0.0406(16) Uani 1 1 d . U . . .
H18 H 0.2365 0.5610 0.4341 0.049 Uiso 1 1 calc R U . . .
C19 C 0.3073(7) 0.6416(7) 0.4046(2) 0.0459(17) Uani 1 1 d . U . . .
C20 C 0.3356(7) 0.6599(6) 0.3730(2) 0.0409(16) Uani 1 1 d . U . . .
H20 H 0.3695 0.7058 0.3674 0.049 Uiso 1 1 calc R U . . .
C21 C 0.3164(6) 0.6134(6) 0.34864(19) 0.0320(14) Uani 1 1 d . U . . .
C22 C 0.1747(6) 0.4597(6) 0.39845(19) 0.0380(17) Uani 1 1 d . U . . .
H22A H 0.2172 0.3895 0.3888 0.057 Uiso 1 1 calc R U . . .
H22B H 0.1028 0.4951 0.3910 0.057 Uiso 1 1 calc R U . . .
H22C H 0.1656 0.4503 0.4217 0.057 Uiso 1 1 calc R U . . .
C23 C 0.3335(9) 0.6892(8) 0.4305(3) 0.066(3) Uani 1 1 d . U . . .
H23A H 0.4118 0.6505 0.4322 0.099 Uiso 1 1 calc R U . . .
H23B H 0.2919 0.6832 0.4508 0.099 Uiso 1 1 calc R U . . .
H23C H 0.3139 0.7649 0.4252 0.099 Uiso 1 1 calc R U . . .
C24 C 0.3469(7) 0.6372(6) 0.31444(19) 0.0395(17) Uani 1 1 d . U . . .
H24A H 0.2805 0.6785 0.3043 0.059 Uiso 1 1 calc R U . . .
H24B H 0.3919 0.5698 0.3034 0.059 Uiso 1 1 calc R U . . .
H24C H 0.3882 0.6788 0.3132 0.059 Uiso 1 1 calc R U . . .
C25 C 0.8562(5) 0.3085(5) 0.36310(16) 0.0241(13) Uani 1 1 d . U . . .
C26 C 0.8734(5) 0.3612(5) 0.33407(16) 0.0246(13) Uani 1 1 d . U . . .
C27 C 0.9515(5) 0.3994(5) 0.33060(16) 0.0249(13) Uani 1 1 d . U . . .
H27 H 0.9619 0.4364 0.3114 0.030 Uiso 1 1 calc R U . . .
C28 C 1.0144(5) 0.3844(6) 0.35452(17) 0.0279(14) Uani 1 1 d . U . . .
H28 H 1.0683 0.4097 0.3514 0.034 Uiso 1 1 calc R U . . .
C29 C 0.9994(5) 0.3331(5) 0.38273(17) 0.0269(14) Uani 1 1 d . U . . .
H29 H 1.0422 0.3237 0.3992 0.032 Uiso 1 1 calc R U . . .
C30 C 0.9207(5) 0.2947(6) 0.38712(17) 0.0288(13) Uani 1 1 d . U . . .
C31 C 0.8081(5) 0.3771(5) 0.30763(16) 0.0244(13) Uani 1 1 d . U . . .
C32 C 0.8505(6) 0.3028(6) 0.28355(16) 0.0281(14) Uani 1 1 d . U . . .
C33 C 0.7931(6) 0.3214(6) 0.25790(16) 0.0290(14) Uani 1 1 d . U . . .
H33 H 0.8216 0.2703 0.2417 0.035 Uiso 1 1 calc R U . . .
C34 C 0.6958(6) 0.4122(6) 0.25522(17) 0.0277(13) Uani 1 1 d . U . . .
C35 C 0.6532(6) 0.4835(6) 0.28003(17) 0.0298(14) Uani 1 1 d . U . . .
H35 H 0.5847 0.5447 0.2791 0.036 Uiso 1 1 calc R U . . .
C36 C 0.7077(6) 0.4679(6) 0.30605(17) 0.0285(14) Uani 1 1 d . U . . .
C37 C 0.9577(6) 0.2022(6) 0.28496(19) 0.0401(18) Uani 1 1 d . U . . .
H37A H 0.9514 0.1587 0.3039 0.060 Uiso 1 1 calc R U . . .
H37B H 1.0162 0.2222 0.2860 0.060 Uiso 1 1 calc R U . . .
H37C H 0.9746 0.1608 0.2659 0.060 Uiso 1 1 calc R U . . .
C38 C 0.6380(6) 0.4346(6) 0.22647(17) 0.0299(15) Uani 1 1 d . U . . .
H38A H 0.6719 0.3710 0.2134 0.045 Uiso 1 1 calc R U . . .
H38B H 0.6435 0.4950 0.2140 0.045 Uiso 1 1 calc R U . . .
H38C H 0.5610 0.4524 0.2332 0.045 Uiso 1 1 calc R U . . .
C39 C 0.6594(6) 0.5494(6) 0.33189(18) 0.0353(16) Uani 1 1 d . U . . .
H39A H 0.7091 0.5807 0.3332 0.053 Uiso 1 1 calc R U . . .
H39B H 0.6492 0.5143 0.3524 0.053 Uiso 1 1 calc R U . . .
H39C H 0.5888 0.6061 0.3269 0.053 Uiso 1 1 calc R U . . .
C40 C 0.9024(6) 0.2392(6) 0.41786(18) 0.0352(14) Uani 1 1 d . U . . .
C41 C 0.9603(7) 0.1273(7) 0.4206(2) 0.0420(16) Uani 1 1 d . U . . .
C42 C 0.9395(7) 0.0752(8) 0.4488(2) 0.055(2) Uani 1 1 d . U . . .
H42 H 0.9792 -0.0004 0.4510 0.066 Uiso 1 1 calc R U . . .
C43 C 0.8624(8) 0.1317(9) 0.4735(2) 0.062(2) Uani 1 1 d . U . . .
C44 C 0.8053(8) 0.2431(9) 0.4701(2) 0.056(2) Uani 1 1 d . U . . .
H44 H 0.7529 0.2828 0.4870 0.067 Uiso 1 1 calc R U . . .
C45 C 0.8238(7) 0.2961(8) 0.44264(19) 0.0454(17) Uani 1 1 d . U . . .
C46 C 1.0416(7) 0.0638(7) 0.3938(2) 0.053(2) Uani 1 1 d . U . . .
H46A H 1.0870 0.0995 0.3849 0.080 Uiso 1 1 calc R U . . .
H46B H 1.0029 0.0588 0.3772 0.080 Uiso 1 1 calc R U . . .
H46C H 1.0881 -0.0083 0.4017 0.080 Uiso 1 1 calc R U . . .
C47 C 0.8363(9) 0.0733(11) 0.5034(3) 0.087(3) Uani 1 1 d . U . . .
H47A H 0.8955 0.0004 0.5047 0.130 Uiso 1 1 calc R U . . .
H47B H 0.7677 0.0700 0.5025 0.130 Uiso 1 1 calc R U . . .
H47C H 0.8288 0.1120 0.5223 0.130 Uiso 1 1 calc R U . . .
C48 C 0.7575(8) 0.4171(8) 0.4392(2) 0.057(2) Uani 1 1 d . U . . .
H48A H 0.7246 0.4348 0.4193 0.086 Uiso 1 1 calc R U . . .
H48B H 0.8055 0.4514 0.4387 0.086 Uiso 1 1 calc R U . . .
H48C H 0.6997 0.4429 0.4572 0.086 Uiso 1 1 calc R U . . .
C49 C 0.7191(6) -0.1474(6) 0.37676(17) 0.0300(14) Uani 1 1 d . U . . .
C50 C 0.6541(6) -0.1934(6) 0.39425(17) 0.0322(14) Uani 1 1 d . U . . .
C51 C 0.6949(7) -0.3042(6) 0.39729(19) 0.0389(17) Uani 1 1 d . U . . .
H51 H 0.6520 -0.3350 0.4095 0.047 Uiso 1 1 calc R U . . .
C52 C 0.7977(7) -0.3696(6) 0.38256(18) 0.0384(16) Uani 1 1 d . U . . .
H52 H 0.8242 -0.4452 0.3844 0.046 Uiso 1 1 calc R U . . .
C53 C 0.8626(7) -0.3264(6) 0.36517(19) 0.0368(16) Uani 1 1 d . U . . .
H53 H 0.9331 -0.3725 0.3552 0.044 Uiso 1 1 calc R U . . .
C54 C 0.8252(6) -0.2154(6) 0.36224(18) 0.0322(14) Uani 1 1 d . U . . .
C55 C 0.5441(7) -0.1221(6) 0.41037(18) 0.0355(15) Uani 1 1 d . U . . .
C56 C 0.5327(7) -0.0769(7) 0.4394(2) 0.0465(18) Uani 1 1 d . U . . .
C57 C 0.4276(8) -0.0040(7) 0.4522(2) 0.0511(19) Uani 1 1 d . U . . .
H57 H 0.4191 0.0254 0.4722 0.061 Uiso 1 1 calc R U . . .
C58 C 0.3367(8) 0.0270(7) 0.4374(2) 0.0520(19) Uani 1 1 d . U . . .
C59 C 0.3499(7) -0.0199(7) 0.4090(2) 0.0473(18) Uani 1 1 d . U . . .
H59 H 0.2879 -0.0007 0.3985 0.057 Uiso 1 1 calc R U . . .
C60 C 0.4527(6) -0.0954(6) 0.3952(2) 0.0384(15) Uani 1 1 d . U . . .
C61 C 0.6305(8) -0.1051(8) 0.4566(2) 0.061(2) Uani 1 1 d . U . . .
H61A H 0.6799 -0.0796 0.4437 0.091 Uiso 1 1 calc R U . . .
H61B H 0.6691 -0.1830 0.4598 0.091 Uiso 1 1 calc R U . . .
H61C H 0.6057 -0.0709 0.4772 0.091 Uiso 1 1 calc R U . . .
C62 C 0.2273(9) 0.1159(8) 0.4501(3) 0.071(3) Uani 1 1 d . U . . .
H62A H 0.2201 0.1845 0.4401 0.106 Uiso 1 1 calc R U . . .
H62B H 0.2228 0.1188 0.4732 0.106 Uiso 1 1 calc R U . . .
H62C H 0.1684 0.1019 0.4452 0.106 Uiso 1 1 calc R U . . .
C63 C 0.4632(8) -0.1382(7) 0.3632(2) 0.050(2) Uani 1 1 d . U . . .
H63A H 0.4992 -0.2166 0.3645 0.074 Uiso 1 1 calc R U . . .
H63B H 0.5069 -0.1128 0.3475 0.074 Uiso 1 1 calc R U . . .
H63C H 0.3905 -0.1129 0.3568 0.074 Uiso 1 1 calc R U . . .
C64 C 0.8997(6) -0.1697(5) 0.34478(18) 0.0318(14) Uani 1 1 d . U . . .
C65 C 0.9846(6) -0.1744(5) 0.35931(19) 0.0354(15) Uani 1 1 d . U . . .
C66 C 1.0595(6) -0.1424(6) 0.3410(2) 0.0407(16) Uani 1 1 d . U . . .
H66 H 1.1191 -0.1470 0.3505 0.049 Uiso 1 1 calc R U . . .
C67 C 1.0497(7) -0.1048(6) 0.3100(2) 0.0427(17) Uani 1 1 d . U . . .
C68 C 0.9625(7) -0.0980(6) 0.2968(2) 0.0397(16) Uani 1 1 d . U . . .
H68 H 0.9543 -0.0715 0.2755 0.048 Uiso 1 1 calc R U . . .
C69 C 0.8861(6) -0.1284(6) 0.31354(18) 0.0362(15) Uani 1 1 d . U . . .
C70 C 0.9961(7) -0.2108(6) 0.3933(2) 0.0445(19) Uani 1 1 d . U . . .
H70A H 1.0119 -0.2866 0.3956 0.067 Uiso 1 1 calc R U . . .
H70B H 0.9279 -0.1681 0.4067 0.067 Uiso 1 1 calc R U . . .
H70C H 1.0560 -0.2017 0.3998 0.067 Uiso 1 1 calc R U . . .
C71 C 1.1361(7) -0.0756(7) 0.2909(2) 0.054(2) Uani 1 1 d . U . . .
H71A H 1.2086 -0.1358 0.2919 0.082 Uiso 1 1 calc R U . . .
H71B H 1.1330 -0.0124 0.2998 0.082 Uiso 1 1 calc R U . . .
H71C H 1.1221 -0.0598 0.2687 0.082 Uiso 1 1 calc R U . . .
C72 C 0.7909(7) -0.1176(7) 0.29772(19) 0.0425(18) Uani 1 1 d . U . . .
H72A H 0.7244 -0.0555 0.3060 0.064 Uiso 1 1 calc R U . . .
H72B H 0.7807 -0.1825 0.3022 0.064 Uiso 1 1 calc R U . . .
H72C H 0.8061 -0.1077 0.2747 0.064 Uiso 1 1 calc R U . . .
C73 C 0.3611(8) 0.3254(10) 0.4700(3) 0.082(3) Uani 1 1 d D U . . .
H73A H 0.3172 0.2851 0.4729 0.098 Uiso 0.49(2) 1 calc R U P B 1
H73B H 0.3376 0.3779 0.4520 0.098 Uiso 0.49(2) 1 calc R U P B 1
H73C H 0.3207 0.2942 0.4853 0.098 Uiso 0.51(2) 1 calc R U P B 2
H73D H 0.3260 0.3503 0.4502 0.098 Uiso 0.51(2) 1 calc R U P B 2
C74 C 0.3476(15) 0.381(2) 0.5000(6) 0.082(4) Uani 0.49(2) 1 d D U P B 1
H74A H 0.3265 0.3452 0.5191 0.099 Uiso 0.49(2) 1 calc R U P B 1
H74B H 0.2932 0.4575 0.4992 0.099 Uiso 0.49(2) 1 calc R U P B 1
C74A C 0.3759(19) 0.4159(15) 0.4849(6) 0.086(4) Uani 0.51(2) 1 d D U P B 2
H74C H 0.3060 0.4727 0.4946 0.103 Uiso 0.51(2) 1 calc R U P B 2
H74D H 0.4155 0.4479 0.4695 0.103 Uiso 0.51(2) 1 calc R U P B 2
C75 C 0.4766(15) 0.3678(17) 0.4991(6) 0.084(4) Uani 0.54(3) 1 d D U P B 1
H75A H 0.4939 0.4157 0.4830 0.101 Uiso 0.54(3) 1 calc R U P B 1
H75B H 0.4939 0.3746 0.5202 0.101 Uiso 0.54(3) 1 calc R U P B 1
O1 O 0.4722(5) 0.2557(6) 0.46397(15) 0.0709(18) Uani 1 1 d D U . . .
C75A C 0.4547(17) 0.331(2) 0.5128(6) 0.080(4) Uani 0.46(3) 1 d D U P B 2
H75C H 0.4943 0.3622 0.5223 0.096 Uiso 0.46(3) 1 calc R U P B 2
H75D H 0.4132 0.3056 0.5296 0.096 Uiso 0.46(3) 1 calc R U P B 2
C76 C 0.5293(9) 0.2452(11) 0.4881(2) 0.081(3) Uani 1 1 d D U . . .
H76A H 0.6084 0.2173 0.4807 0.097 Uiso 0.54(3) 1 calc R U P B 1
H76B H 0.5177 0.1977 0.5055 0.097 Uiso 0.54(3) 1 calc R U P B 1
H76C H 0.5953 0.2550 0.4799 0.097 Uiso 0.46(3) 1 calc R U P B 2
H76D H 0.5527 0.1727 0.4982 0.097 Uiso 0.46(3) 1 calc R U P B 2
Cd4 Cd 1.29306(4) 0.57515(4) 0.10700(2) 0.03355(14) Uani 1 1 d D U . . .
Cd5 Cd 1.06694(4) 0.48378(4) 0.12096(2) 0.03351(14) Uani 1 1 d D U . . .
Cd6 Cd 1.00045(4) 0.77533(4) 0.13831(2) 0.03219(13) Uani 1 1 d D U . . .
Li2 Li 1.0800(12) 0.6641(12) 0.0654(3) 0.049(3) Uani 1 1 d . U . . .
Cl5 Cl 1.21450(15) 0.48810(15) 0.07483(5) 0.0361(4) Uani 1 1 d . U . . .
Cl6 Cl 0.93312(15) 0.67946(15) 0.10364(5) 0.0378(4) Uani 1 1 d . U . . .
Cl7 Cl 1.14616(16) 0.76237(15) 0.09018(5) 0.0378(4) Uani 1 1 d . U . . .
Cl8 Cl 1.1408(6) 0.5768(6) 0.15499(15) 0.0240(13) Uani 0.667(3) 1 d D U P C 1
I8 I 1.1490(4) 0.5633(3) 0.16282(9) 0.0278(9) Uani 0.333(3) 1 d D U P C 2
C77 C 1.4647(6) 0.5211(7) 0.1050(2) 0.0431(16) Uani 1 1 d . U . . .
C78 C 1.5291(7) 0.4224(7) 0.1190(2) 0.0486(17) Uani 1 1 d . U . . .
C79 C 1.6420(7) 0.3854(9) 0.1169(3) 0.061(2) Uani 1 1 d . U . . .
H79 H 1.6854 0.3179 0.1264 0.073 Uiso 1 1 calc R U . . .
C80 C 1.6907(8) 0.4468(9) 0.1013(3) 0.067(2) Uani 1 1 d . U . . .
H80 H 1.7674 0.4216 0.0999 0.081 Uiso 1 1 calc R U . . .
C81 C 1.6269(8) 0.5453(9) 0.0875(2) 0.059(2) Uani 1 1 d . U . . .
H81 H 1.6603 0.5873 0.0766 0.071 Uiso 1 1 calc R U . . .
C82 C 1.5152(7) 0.5829(8) 0.0895(2) 0.0482(17) Uani 1 1 d . U . . .
C83 C 1.4461(7) 0.6907(7) 0.0744(2) 0.0470(16) Uani 1 1 d . U . . .
C84 C 1.4017(8) 0.7840(8) 0.0916(2) 0.0488(17) Uani 1 1 d . U . . .
C85 C 1.3368(9) 0.8810(8) 0.0772(2) 0.057(2) Uani 1 1 d . U . . .
H85 H 1.3079 0.9444 0.0889 0.068 Uiso 1 1 calc R U . . .
C86 C 1.3129(10) 0.8889(8) 0.0467(2) 0.062(2) Uani 1 1 d . U . . .
C87 C 1.3579(9) 0.7952(8) 0.0299(2) 0.062(2) Uani 1 1 d . U . . .
H87 H 1.3444 0.7987 0.0085 0.075 Uiso 1 1 calc R U . . .
C88 C 1.4215(9) 0.6973(8) 0.0434(2) 0.0549(19) Uani 1 1 d . U . . .
C89 C 1.4218(9) 0.7799(8) 0.1254(2) 0.061(2) Uani 1 1 d . U . . .
H89A H 1.4997 0.7364 0.1270 0.092 Uiso 1 1 calc R U . . .
H89B H 1.3797 0.7479 0.1392 0.092 Uiso 1 1 calc R U . . .
H89C H 1.3989 0.8527 0.1322 0.092 Uiso 1 1 calc R U . . .
C90 C 1.2379(11) 0.9960(9) 0.0319(3) 0.080(3) Uani 1 1 d . U . . .
H90A H 1.2711 1.0452 0.0303 0.121 Uiso 1 1 calc R U . . .
H90B H 1.1670 1.0269 0.0452 0.121 Uiso 1 1 calc R U . . .
H90C H 1.2276 0.9847 0.0106 0.121 Uiso 1 1 calc R U . . .
C91 C 1.4673(9) 0.5965(9) 0.0242(2) 0.067(3) Uani 1 1 d . U . . .
H91A H 1.4376 0.5482 0.0346 0.100 Uiso 1 1 calc R U . . .
H91B H 1.5471 0.5606 0.0231 0.100 Uiso 1 1 calc R U . . .
H91C H 1.4468 0.6159 0.0027 0.100 Uiso 1 1 calc R U . . .
C92 C 1.483(3) 0.351(3) 0.1325(7) 0.046(3) Uani 0.52(3) 1 d . U P D 1
C93 C 1.440(2) 0.365(2) 0.1644(8) 0.045(3) Uani 0.52(3) 1 d . U P D 1
C94 C 1.402(2) 0.289(2) 0.1796(8) 0.048(3) Uani 0.52(3) 1 d . U P D 1
H94 H 1.3674 0.2994 0.2010 0.057 Uiso 0.52(3) 1 calc R U P D 1
C95 C 1.416(2) 0.200(2) 0.1637(7) 0.047(3) Uani 0.52(3) 1 d . U P D 1
C96 C 1.4603(19) 0.1921(19) 0.1322(7) 0.044(3) Uani 0.52(3) 1 d . U P D 1
H96 H 1.4693 0.1333 0.1207 0.053 Uiso 0.52(3) 1 calc R U P D 1
C97 C 1.492(3) 0.267(2) 0.1165(7) 0.045(3) Uani 0.52(3) 1 d . U P D 1
C98 C 1.433(2) 0.456(2) 0.1824(7) 0.047(3) Uani 0.52(3) 1 d . U P D 1
H98A H 1.3783 0.5241 0.1743 0.071 Uiso 0.52(3) 1 calc R U P D 1
H98B H 1.5039 0.4567 0.1796 0.071 Uiso 0.52(3) 1 calc R U P D 1
H98C H 1.4106 0.4467 0.2051 0.071 Uiso 0.52(3) 1 calc R U P D 1
C99 C 1.382(2) 0.1212(19) 0.1808(7) 0.051(4) Uani 0.52(3) 1 d . U P D 1
H99A H 1.3026 0.1553 0.1864 0.076 Uiso 0.52(3) 1 calc R U P D 1
H99B H 1.4172 0.0955 0.2002 0.076 Uiso 0.52(3) 1 calc R U P D 1
H99C H 1.4039 0.0607 0.1671 0.076 Uiso 0.52(3) 1 calc R U P D 1
C100 C 1.537(2) 0.2521(19) 0.0804(6) 0.047(4) Uani 0.52(3) 1 d . U P D 1
H10A H 1.6023 0.2639 0.0762 0.070 Uiso 0.52(3) 1 calc R U P D 1
H10B H 1.4811 0.3039 0.0678 0.070 Uiso 0.52(3) 1 calc R U P D 1
H10C H 1.5557 0.1792 0.0746 0.070 Uiso 0.52(3) 1 calc R U P D 1
C101 C 1.481(3) 0.351(3) 0.1395(8) 0.044(3) Uani 0.48(3) 1 d . U P D 2
C102 C 1.421(2) 0.374(3) 0.1703(8) 0.045(3) Uani 0.48(3) 1 d . U P D 2
C103 C 1.387(3) 0.305(2) 0.1861(8) 0.045(3) Uani 0.48(3) 1 d . U P D 2
H103 H 1.3485 0.3222 0.2069 0.054 Uiso 0.48(3) 1 calc R U P D 2
C104 C 1.406(2) 0.211(2) 0.1737(7) 0.045(3) Uani 0.48(3) 1 d . U P D 2
C105 C 1.458(2) 0.188(2) 0.1439(8) 0.045(3) Uani 0.48(3) 1 d . U P D 2
H105 H 1.4702 0.1230 0.1353 0.054 Uiso 0.48(3) 1 calc R U P D 2
C106 C 1.495(3) 0.256(3) 0.1247(7) 0.044(3) Uani 0.48(3) 1 d . U P D 2
C107 C 1.397(2) 0.475(2) 0.1862(7) 0.043(3) Uani 0.48(3) 1 d . U P D 2
H10D H 1.3341 0.5354 0.1782 0.065 Uiso 0.48(3) 1 calc R U P D 2
H10E H 1.4609 0.4899 0.1815 0.065 Uiso 0.48(3) 1 calc R U P D 2
H10F H 1.3812 0.4663 0.2093 0.065 Uiso 0.48(3) 1 calc R U P D 2
C108 C 1.368(2) 0.132(2) 0.1938(7) 0.049(4) Uani 0.48(3) 1 d . U P D 2
H10G H 1.3146 0.1245 0.1833 0.073 Uiso 0.48(3) 1 calc R U P D 2
H10H H 1.3349 0.1611 0.2150 0.073 Uiso 0.48(3) 1 calc R U P D 2
H10I H 1.4313 0.0625 0.1958 0.073 Uiso 0.48(3) 1 calc R U P D 2
C109 C 1.550(2) 0.233(2) 0.0915(7) 0.044(3) Uani 0.48(3) 1 d . U P D 2
H10J H 1.6267 0.2163 0.0907 0.066 Uiso 0.48(3) 1 calc R U P D 2
H10K H 1.5142 0.2967 0.0777 0.066 Uiso 0.48(3) 1 calc R U P D 2
H10L H 1.5438 0.1726 0.0841 0.066 Uiso 0.48(3) 1 calc R U P D 2
C110 C 1.0050(6) 0.3685(6) 0.12746(17) 0.0298(14) Uani 1 1 d . U . . .
C111 C 0.9349(6) 0.3677(6) 0.15526(17) 0.0277(13) Uani 1 1 d . U . . .
C112 C 0.8917(6) 0.2940(6) 0.15861(17) 0.0300(14) Uani 1 1 d . U . . .
H112 H 0.8447 0.2932 0.1774 0.036 Uiso 1 1 calc R U . . .
C113 C 0.9160(6) 0.2223(6) 0.13520(18) 0.0324(15) Uani 1 1 d . U . . .
H113 H 0.8855 0.1732 0.1378 0.039 Uiso 1 1 calc R U . . .
C114 C 0.9847(6) 0.2226(6) 0.10816(17) 0.0314(14) Uani 1 1 d . U . . .
H114 H 1.0013 0.1734 0.0920 0.038 Uiso 1 1 calc R U . . .
C115 C 1.0301(6) 0.2939(6) 0.10417(18) 0.0351(14) Uani 1 1 d . U . . .
C116 C 0.9092(6) 0.4413(5) 0.18184(16) 0.0266(13) Uani 1 1 d . U . . .
C117 C 0.9771(6) 0.4081(6) 0.20594(17) 0.0290(14) Uani 1 1 d . U . . .
C118 C 0.9472(6) 0.4735(6) 0.23169(17) 0.0290(14) Uani 1 1 d . U . . .
H118 H 0.9929 0.4516 0.2480 0.035 Uiso 1 1 calc R U . . .
C119 C 0.8531(6) 0.5696(6) 0.23435(17) 0.0306(14) Uani 1 1 d . U . . .
C120 C 0.7896(6) 0.6025(6) 0.20999(18) 0.0349(15) Uani 1 1 d . U . . .
H120 H 0.7264 0.6696 0.2112 0.042 Uiso 1 1 calc R U . . .
C121 C 0.8153(6) 0.5403(6) 0.18362(18) 0.0335(15) Uani 1 1 d . U . . .
C122 C 1.0785(6) 0.3032(6) 0.20453(19) 0.0386(18) Uani 1 1 d . U . . .
H12A H 1.1302 0.3048 0.1861 0.058 Uiso 1 1 calc R U . . .
H12B H 1.0595 0.2450 0.2025 0.058 Uiso 1 1 calc R U . . .
H12C H 1.1119 0.2914 0.2241 0.058 Uiso 1 1 calc R U . . .
C123 C 0.8193(7) 0.6367(6) 0.26359(18) 0.0380(17) Uani 1 1 d . U . . .
H12D H 0.8774 0.6056 0.2773 0.057 Uiso 1 1 calc R U . . .
H12E H 0.7520 0.6377 0.2753 0.057 Uiso 1 1 calc R U . . .
H12F H 0.8067 0.7100 0.2570 0.057 Uiso 1 1 calc R U . . .
C124 C 0.7422(7) 0.5793(6) 0.15774(19) 0.0431(19) Uani 1 1 d . U . . .
H12G H 0.7143 0.5277 0.1556 0.065 Uiso 1 1 calc R U . . .
H12H H 0.7839 0.5865 0.1376 0.065 Uiso 1 1 calc R U . . .
H12I H 0.6809 0.6490 0.1633 0.065 Uiso 1 1 calc R U . . .
C125 C 1.088(3) 0.309(3) 0.0720(9) 0.049(3) Uani 0.353(8) 1 d . U P E 1
C126 C 1.199(3) 0.244(3) 0.0672(7) 0.051(3) Uani 0.353(8) 1 d . U P E 1
C127 C 1.268(3) 0.249(3) 0.0389(8) 0.058(3) Uani 0.353(8) 1 d . U P E 1
H127 H 1.3439 0.2033 0.0368 0.070 Uiso 0.353(8) 1 calc R U P E 1
C128 C 1.229(3) 0.311(3) 0.0176(9) 0.068(3) Uani 0.353(8) 1 d . U P E 1
C129 C 1.105(3) 0.383(3) 0.0189(7) 0.069(4) Uani 0.353(8) 1 d . U P E 1
H129 H 1.0737 0.4274 0.0013 0.082 Uiso 0.353(8) 1 calc R U P E 1
C130 C 1.042(3) 0.379(3) 0.0479(8) 0.060(3) Uani 0.353(8) 1 d . U P E 1
C131 C 1.255(3) 0.175(3) 0.0929(8) 0.049(3) Uani 0.353(8) 1 d . U P E 1
H13A H 1.2200 0.1283 0.1008 0.074 Uiso 0.353(8) 1 calc R U P E 1
H13B H 1.2500 0.2184 0.1102 0.074 Uiso 0.353(8) 1 calc R U P E 1
H13C H 1.3316 0.1307 0.0849 0.074 Uiso 0.353(8) 1 calc R U P E 1
C132 C 1.284(3) 0.328(3) -0.0161(7) 0.079(5) Uani 0.353(8) 1 d . U P E 1
H13D H 1.2700 0.2915 -0.0319 0.119 Uiso 0.353(8) 1 calc R U P E 1
H13E H 1.3634 0.2981 -0.0158 0.119 Uiso 0.353(8) 1 calc R U P E 1
H13F H 1.2547 0.4046 -0.0216 0.119 Uiso 0.353(8) 1 calc R U P E 1
C133 C 0.923(3) 0.461(3) 0.0533(7) 0.070(5) Uani 0.353(8) 1 d . U P E 1
H13G H 0.9084 0.4947 0.0737 0.105 Uiso 0.353(8) 1 calc R U P E 1
H13H H 0.8770 0.4249 0.0536 0.105 Uiso 0.353(8) 1 calc R U P E 1
H13I H 0.9081 0.5154 0.0360 0.105 Uiso 0.353(8) 1 calc R U P E 1
C134 C 1.1203(13) 0.2791(14) 0.0775(4) 0.044(2) Uani 0.647(8) 1 d . U P E 2
C135 C 1.2298(14) 0.2110(15) 0.0815(4) 0.046(2) Uani 0.647(8) 1 d . U P E 2
C136 C 1.3114(13) 0.2023(13) 0.0576(4) 0.052(2) Uani 0.647(8) 1 d . U P E 2
H136 H 1.3848 0.1568 0.0610 0.062 Uiso 0.647(8) 1 calc R U P E 2
C137 C 1.2916(16) 0.2568(17) 0.0287(4) 0.060(3) Uani 0.647(8) 1 d . U P E 2
C138 C 1.1836(16) 0.3217(17) 0.0237(5) 0.065(3) Uani 0.647(8) 1 d . U P E 2
H138 H 1.1667 0.3599 0.0041 0.078 Uiso 0.647(8) 1 calc R U P E 2
C139 C 1.0993(15) 0.3294(15) 0.0487(4) 0.058(2) Uani 0.647(8) 1 d . U P E 2
C140 C 1.2576(12) 0.1514(12) 0.1129(4) 0.048(3) Uani 0.647(8) 1 d . U P E 2
H14A H 1.2125 0.1137 0.1192 0.072 Uiso 0.647(8) 1 calc R U P E 2
H14B H 1.2434 0.2023 0.1292 0.072 Uiso 0.647(8) 1 calc R U P E 2
H14C H 1.3349 0.0994 0.1107 0.072 Uiso 0.647(8) 1 calc R U P E 2
C141 C 1.3858(14) 0.2508(15) 0.0041(4) 0.070(3) Uani 0.647(8) 1 d . U P E 2
H14D H 1.4419 0.1763 0.0024 0.105 Uiso 0.647(8) 1 calc R U P E 2
H14E H 1.4170 0.2948 0.0106 0.105 Uiso 0.647(8) 1 calc R U P E 2
H14F H 1.3595 0.2774 -0.0165 0.105 Uiso 0.647(8) 1 calc R U P E 2
C142 C 0.9847(16) 0.4078(16) 0.0432(4) 0.066(3) Uani 0.647(8) 1 d . U P E 2
H14G H 0.9636 0.4748 0.0537 0.099 Uiso 0.647(8) 1 calc R U P E 2
H14H H 0.9345 0.3775 0.0521 0.099 Uiso 0.647(8) 1 calc R U P E 2
H14I H 0.9813 0.4220 0.0203 0.099 Uiso 0.647(8) 1 calc R U P E 2
C143 C 0.9077(6) 0.9190(6) 0.16474(17) 0.0313(14) Uani 1 1 d . U . . .
C144 C 0.8023(6) 0.9910(6) 0.15666(17) 0.0310(14) Uani 1 1 d . U . . .
C145 C 0.7397(6) 1.0831(6) 0.17348(18) 0.0321(15) Uani 1 1 d . U . . .
H145 H 0.6694 1.1307 0.1680 0.039 Uiso 1 1 calc R U . . .
C146 C 0.7773(6) 1.1070(6) 0.19806(18) 0.0343(15) Uani 1 1 d . U . . .
H146 H 0.7327 1.1702 0.2096 0.041 Uiso 1 1 calc R U . . .
C147 C 0.8793(6) 1.0395(6) 0.20585(18) 0.0331(15) Uani 1 1 d . U . . .
H147 H 0.9049 1.0570 0.2228 0.040 Uiso 1 1 calc R U . . .
C148 C 0.9477(6) 0.9438(6) 0.18919(17) 0.0311(14) Uani 1 1 d . U . . .
C149 C 0.7593(6) 0.9652(6) 0.13017(19) 0.0354(14) Uani 1 1 d . U . . .
C150 C 0.7884(7) 0.9884(6) 0.09842(19) 0.0397(16) Uani 1 1 d . U . . .
C151 C 0.7447(8) 0.9656(7) 0.0745(2) 0.0507(19) Uani 1 1 d . U . . .
H151 H 0.7645 0.9814 0.0529 0.061 Uiso 1 1 calc R U . . .
C152 C 0.6729(8) 0.9204(8) 0.0815(3) 0.062(2) Uani 1 1 d . U . . .
C153 C 0.6455(7) 0.8978(7) 0.1125(3) 0.0543(19) Uani 1 1 d . U . . .
H153 H 0.5965 0.8666 0.1174 0.065 Uiso 1 1 calc R U . . .
C154 C 0.6877(6) 0.9192(6) 0.1377(2) 0.0442(16) Uani 1 1 d . U . . .
C155 C 0.8638(8) 1.0396(7) 0.0897(2) 0.0454(19) Uani 1 1 d . U . . .
H15A H 0.9241 1.0066 0.1026 0.068 Uiso 1 1 calc R U . . .
H15B H 0.8234 1.1164 0.0937 0.068 Uiso 1 1 calc R U . . .
H15C H 0.8930 1.0292 0.0671 0.068 Uiso 1 1 calc R U . . .
C156 C 0.6266(10) 0.8988(10) 0.0550(3) 0.090(3) Uani 1 1 d . U . . .
H15D H 0.6841 0.8694 0.0371 0.135 Uiso 1 1 calc R U . . .
H15E H 0.5674 0.9658 0.0482 0.135 Uiso 1 1 calc R U . . .
H15F H 0.5980 0.8471 0.0626 0.135 Uiso 1 1 calc R U . . .
C157 C 0.6587(7) 0.8913(7) 0.1715(2) 0.053(2) Uani 1 1 d . U . . .
H15G H 0.6272 0.9556 0.1842 0.080 Uiso 1 1 calc R U . . .
H15H H 0.7246 0.8370 0.1799 0.080 Uiso 1 1 calc R U . . .
H15I H 0.6053 0.8630 0.1726 0.080 Uiso 1 1 calc R U . . .
C158 C 1.0586(6) 0.8756(6) 0.19868(17) 0.0324(14) Uani 1 1 d . U . . .
C159 C 1.1425(6) 0.9070(6) 0.18964(19) 0.0378(16) Uani 1 1 d . U . . .
C160 C 1.2440(6) 0.8459(6) 0.19965(18) 0.0379(16) Uani 1 1 d . U . . .
H160 H 1.2996 0.8684 0.1936 0.046 Uiso 1 1 calc R U . . .
C161 C 1.2673(7) 0.7534(6) 0.21812(18) 0.0393(16) Uani 1 1 d . U . . .
C162 C 1.1837(7) 0.7222(6) 0.22665(18) 0.0379(16) Uani 1 1 d . U . . .
H162 H 1.1980 0.6585 0.2393 0.046 Uiso 1 1 calc R U . . .
C163 C 1.0801(7) 0.7816(6) 0.21725(17) 0.0345(15) Uani 1 1 d . U . . .
C164 C 1.1237(7) 1.0058(7) 0.1686(2) 0.048(2) Uani 1 1 d . U . . .
H16A H 1.0702 1.0696 0.1801 0.072 Uiso 1 1 calc R U . . .
H16B H 1.0961 1.0012 0.1493 0.072 Uiso 1 1 calc R U . . .
H16C H 1.1927 1.0105 0.1627 0.072 Uiso 1 1 calc R U . . .
C165 C 1.3786(7) 0.6888(7) 0.2288(2) 0.052(2) Uani 1 1 d . U . . .
H16D H 1.3923 0.7320 0.2426 0.079 Uiso 1 1 calc R U . . .
H16E H 1.4346 0.6685 0.2102 0.079 Uiso 1 1 calc R U . . .
H16F H 1.3813 0.6241 0.2406 0.079 Uiso 1 1 calc R U . . .
C166 C 0.9937(7) 0.7444(7) 0.22855(18) 0.0427(18) Uani 1 1 d . U . . .
H16G H 0.9254 0.7943 0.2204 0.064 Uiso 1 1 calc R U . . .
H16H H 0.9819 0.7419 0.2519 0.064 Uiso 1 1 calc R U . . .
H16I H 1.0177 0.6727 0.2207 0.064 Uiso 1 1 calc R U . . .
O2 O 1.0781(5) 0.6962(5) 0.02145(14) 0.0601(16) Uani 1 1 d D U . . .
C167 C 1.1797(8) 0.6662(9) 0.0016(2) 0.068(2) Uani 1 1 d D U . . .
H16J H 1.2030 0.5969 -0.0083 0.081 Uiso 0.808(19) 1 calc R U P F 1
H16K H 1.2371 0.6594 0.0141 0.081 Uiso 0.808(19) 1 calc R U P F 1
H16L H 1.1997 0.6003 -0.0098 0.081 Uiso 0.192(19) 1 calc R U P F 2
H16M H 1.2385 0.6531 0.0143 0.081 Uiso 0.192(19) 1 calc R U P F 2
C168 C 1.1603(12) 0.7538(15) -0.0233(5) 0.076(3) Uani 0.808(19) 1 d D U P F 1
H16N H 1.1375 0.7385 -0.0423 0.091 Uiso 0.808(19) 1 calc R U P F 1
H16O H 1.2262 0.7652 -0.0298 0.091 Uiso 0.808(19) 1 calc R U P F 1
C169 C 1.0687(12) 0.8494(12) -0.0060(3) 0.081(3) Uani 0.808(19) 1 d D U P F 1
H16P H 1.0287 0.9075 -0.0211 0.098 Uiso 0.808(19) 1 calc R U P F 1
H16Q H 1.0961 0.8777 0.0090 0.098 Uiso 0.808(19) 1 calc R U P F 1
C170 C 0.9980(9) 0.7986(9) 0.0113(2) 0.073(3) Uani 1 1 d D U . . .
H17A H 0.9498 0.8411 0.0298 0.087 Uiso 0.808(19) 1 calc R U P F 1
H17B H 0.9528 0.7908 -0.0031 0.087 Uiso 0.808(19) 1 calc R U P F 1
H17C H 0.9928 0.8567 0.0240 0.087 Uiso 0.192(19) 1 calc R U P F 2
H17D H 0.9252 0.8001 0.0133 0.087 Uiso 0.192(19) 1 calc R U P F 2
C171 C 1.163(3) 0.759(5) -0.021(2) 0.076(4) Uani 0.192(19) 1 d D U P F 2
H17E H 1.2046 0.7343 -0.0426 0.091 Uiso 0.192(19) 1 calc R U P F 2
H17F H 1.1839 0.8097 -0.0136 0.091 Uiso 0.192(19) 1 calc R U P F 2
C172 C 1.041(3) 0.809(4) -0.0229(7) 0.077(4) Uani 0.192(19) 1 d D U P F 2
H17G H 1.0121 0.8852 -0.0302 0.092 Uiso 0.192(19) 1 calc R U P F 2
H17H H 1.0219 0.7695 -0.0369 0.092 Uiso 0.192(19) 1 calc R U P F 2
C203 C 0.033(3) 0.5487(19) 0.5006(9) 0.128(7) Uani 0.5 1 d D U P G -1
H20A H 0.0473 0.5673 0.5206 0.153 Uiso 0.5 1 calc R U P G -1
H20B H 0.1031 0.5197 0.4863 0.153 Uiso 0.5 1 calc R U P G -1
C204 C -0.046(2) 0.650(2) 0.4853(8) 0.120(6) Uani 0.5 1 d D U P G -1
H20C H -0.1180 0.6765 0.4985 0.145 Uiso 0.5 1 calc R U P G -1
H20D H -0.0545 0.6338 0.4641 0.145 Uiso 0.5 1 calc R U P G -1
C205 C -0.007(2) 0.736(2) 0.4817(7) 0.115(7) Uani 0.5 1 d D U P G -1
H20E H -0.0539 0.7972 0.4690 0.173 Uiso 0.5 1 calc R U P G -1
H20F H 0.0686 0.7072 0.4710 0.173 Uiso 0.5 1 calc R U P G -1
H20G H -0.0093 0.7607 0.5028 0.173 Uiso 0.5 1 calc R U P G -1
C202 C -0.003(3) 0.462(2) 0.5080(7) 0.126(7) Uani 0.5 1 d D U P G -1
H202 H -0.0787 0.4955 0.5195 0.151 Uiso 0.5 1 calc R U P G -1
C201 C 0.068(3) 0.375(3) 0.5305(7) 0.140(8) Uani 0.5 1 d D U P G -1
H20H H 0.1445 0.3600 0.5244 0.209 Uiso 0.5 1 calc R U P G -1
H20I H 0.0600 0.3096 0.5293 0.209 Uiso 0.5 1 calc R U P G -1
H20J H 0.0443 0.4002 0.5524 0.209 Uiso 0.5 1 calc R U P G -1
C206 C -0.008(3) 0.413(2) 0.4783(6) 0.126(7) Uani 0.5 1 d D U P G -1
H20K H -0.0618 0.4688 0.4658 0.189 Uiso 0.5 1 calc R U P G -1
H20L H -0.0299 0.3559 0.4845 0.189 Uiso 0.5 1 calc R U P G -1
H20M H 0.0638 0.3838 0.4655 0.189 Uiso 0.5 1 calc R U P G -1

loop_
_atom_site_aniso_label
_atom_site_aniso_U_11
_atom_site_aniso_U_22
_atom_site_aniso_U_33
_atom_site_aniso_U_23
_atom_site_aniso_U_13
_atom_site_aniso_U_12
Cd1 0.0201(3) 0.0253(3) 0.0392(3) -0.0038(2) -0.0115(2) -0.0046(2)
Cd2 0.0246(3) 0.0310(3) 0.0407(3) 0.0036(2) -0.0091(2) -0.0164(2)
Cd3 0.0262(3) 0.0187(3) 0.0421(3) -0.0028(2) -0.0047(2) -0.0061(2)
Li1 0.037(5) 0.070(7) 0.039(5) -0.009(4) -0.005(4) -0.012(5)
Cl1 0.0332(10) 0.0330(10) 0.0503(12) 0.0037(8) -0.0051(8) -0.0145(8)
Cl2 0.0272(9) 0.0272(9) 0.0573(12) -0.0131(8) -0.0128(8) -0.0055(8)
Cl3 0.0318(9) 0.0377(10) 0.0368(10) -0.0005(8) -0.0088(8) -0.0181(8)
Cl4 0.022(2) 0.0220(18) 0.030(3) -0.0026(19) -0.005(2) -0.0073(15)
I4 0.0229(14) 0.0271(13) 0.0258(19) -0.0032(11) -0.0042(12) -0.0107(11)
C1 0.016(3) 0.025(3) 0.033(3) 0.001(2) -0.007(2) -0.010(2)
C2 0.022(3) 0.023(3) 0.028(3) 0.002(2) -0.005(2) -0.011(2)
C3 0.026(3) 0.024(3) 0.035(3) 0.004(3) -0.010(3) -0.011(3)
C4 0.022(3) 0.025(3) 0.041(4) 0.009(3) -0.011(3) -0.010(3)
C5 0.017(3) 0.017(3) 0.042(4) 0.003(3) -0.009(3) -0.005(2)
C6 0.016(3) 0.022(3) 0.037(3) 0.003(2) -0.006(2) -0.009(2)
C7 0.022(3) 0.023(3) 0.026(3) 0.000(2) -0.007(2) -0.007(2)
C8 0.024(3) 0.026(3) 0.043(4) -0.001(3) -0.004(3) -0.011(3)
C9 0.031(3) 0.024(3) 0.043(4) -0.002(3) -0.004(3) -0.011(3)
C10 0.031(3) 0.029(3) 0.039(4) -0.006(3) -0.007(3) -0.007(3)
C11 0.026(3) 0.035(3) 0.031(3) -0.006(3) 0.000(3) -0.010(3)
C12 0.027(3) 0.033(3) 0.028(3) -0.005(3) -0.003(2) -0.013(3)
C13 0.034(4) 0.030(4) 0.072(5) -0.004(4) 0.008(4) -0.019(3)
C14 0.041(4) 0.030(4) 0.056(5) -0.013(4) -0.003(4) -0.004(3)
C15 0.040(4) 0.046(4) 0.036(4) -0.004(3) 0.005(3) -0.024(4)
C16 0.019(3) 0.022(3) 0.040(3) -0.002(3) -0.008(3) -0.006(2)
C17 0.022(3) 0.028(3) 0.037(3) -0.001(3) -0.011(3) -0.007(3)
C18 0.046(4) 0.033(4) 0.041(4) -0.001(3) -0.017(3) -0.012(3)
C19 0.054(4) 0.031(4) 0.059(4) -0.003(3) -0.024(3) -0.019(3)
C20 0.044(4) 0.026(3) 0.063(4) 0.001(3) -0.021(3) -0.021(3)
C21 0.028(3) 0.021(3) 0.049(3) 0.000(3) -0.011(3) -0.011(3)
C22 0.036(4) 0.039(4) 0.038(4) -0.002(3) -0.005(3) -0.015(3)
C23 0.082(6) 0.050(5) 0.078(6) -0.010(4) -0.033(5) -0.031(5)
C24 0.036(4) 0.035(4) 0.054(4) -0.001(3) -0.006(3) -0.021(3)
C25 0.015(3) 0.020(3) 0.036(3) -0.002(2) -0.006(2) -0.005(2)
C26 0.016(3) 0.020(3) 0.036(3) -0.005(2) -0.003(2) -0.005(2)
C27 0.018(3) 0.022(3) 0.033(3) -0.003(3) -0.001(2) -0.007(2)
C28 0.018(3) 0.027(3) 0.039(3) -0.005(3) -0.004(3) -0.009(3)
C29 0.020(3) 0.020(3) 0.040(3) -0.005(3) -0.009(3) -0.005(3)
C30 0.020(3) 0.024(3) 0.040(3) 0.000(3) -0.006(2) -0.007(2)
C31 0.018(3) 0.026(3) 0.031(3) -0.003(2) -0.001(2) -0.011(2)
C32 0.023(3) 0.028(3) 0.031(3) 0.001(3) -0.003(2) -0.011(3)
C33 0.025(3) 0.031(3) 0.028(3) -0.004(3) -0.003(3) -0.010(3)
C34 0.022(3) 0.027(3) 0.036(3) 0.002(3) -0.004(3) -0.013(2)
C35 0.021(3) 0.025(3) 0.039(3) 0.004(3) -0.007(3) -0.006(3)
C36 0.022(3) 0.028(3) 0.035(3) -0.002(3) -0.001(2) -0.012(2)
C37 0.036(4) 0.033(4) 0.039(4) -0.006(3) -0.008(3) -0.003(3)
C38 0.022(3) 0.029(4) 0.040(4) 0.003(3) -0.010(3) -0.012(3)
C39 0.028(4) 0.032(4) 0.039(4) -0.007(3) -0.004(3) -0.006(3)
C40 0.031(3) 0.041(3) 0.042(3) 0.010(3) -0.014(3) -0.023(3)
C41 0.037(4) 0.041(3) 0.057(4) 0.017(3) -0.025(3) -0.022(3)
C42 0.043(4) 0.059(4) 0.071(4) 0.034(4) -0.031(3) -0.029(4)
C43 0.047(4) 0.086(5) 0.059(4) 0.038(4) -0.029(3) -0.037(4)
C44 0.048(4) 0.082(5) 0.042(4) 0.016(4) -0.014(3) -0.033(4)
C45 0.044(4) 0.058(4) 0.036(3) 0.008(3) -0.010(3) -0.025(3)
C46 0.041(4) 0.036(4) 0.073(5) 0.012(4) -0.024(4) -0.006(4)
C47 0.054(5) 0.113(7) 0.080(6) 0.057(6) -0.021(5) -0.035(5)
C48 0.061(5) 0.060(5) 0.038(4) -0.004(4) 0.008(4) -0.020(4)
C49 0.031(3) 0.024(3) 0.034(3) 0.000(3) -0.010(3) -0.010(3)
C50 0.034(3) 0.029(3) 0.033(3) 0.001(3) -0.008(3) -0.013(3)
C51 0.048(4) 0.024(3) 0.043(4) 0.000(3) -0.003(3) -0.016(3)
C52 0.047(4) 0.025(3) 0.043(4) -0.008(3) -0.003(3) -0.015(3)
C53 0.035(4) 0.026(3) 0.049(4) -0.010(3) -0.004(3) -0.012(3)
C54 0.034(3) 0.022(3) 0.038(3) -0.007(3) -0.007(3) -0.007(3)
C55 0.041(3) 0.025(3) 0.038(3) 0.004(3) -0.001(3) -0.014(3)
C56 0.051(4) 0.038(4) 0.037(4) 0.002(3) -0.002(3) -0.011(3)
C57 0.057(4) 0.039(4) 0.043(4) -0.003(3) 0.010(3) -0.014(4)
C58 0.050(4) 0.035(4) 0.062(4) 0.001(3) 0.010(3) -0.017(3)
C59 0.037(4) 0.039(4) 0.066(4) 0.003(3) 0.001(3) -0.020(3)
C60 0.035(3) 0.031(3) 0.053(4) 0.003(3) -0.003(3) -0.021(3)
C61 0.068(5) 0.056(5) 0.037(4) -0.006(4) -0.012(4) -0.007(5)
C62 0.061(5) 0.045(5) 0.081(6) -0.001(4) 0.021(5) -0.012(4)
C63 0.052(5) 0.045(5) 0.061(5) -0.005(4) -0.010(4) -0.028(4)
C64 0.025(3) 0.019(3) 0.043(3) -0.009(3) -0.001(3) -0.001(3)
C65 0.034(3) 0.014(3) 0.051(4) -0.008(3) -0.009(3) -0.002(3)
C66 0.025(3) 0.022(3) 0.062(4) -0.009(3) -0.004(3) 0.001(3)
C67 0.036(3) 0.021(3) 0.061(4) -0.014(3) 0.006(3) -0.005(3)
C68 0.041(4) 0.025(3) 0.042(4) -0.010(3) 0.004(3) -0.006(3)
C69 0.032(3) 0.026(3) 0.041(3) -0.012(3) -0.004(3) -0.003(3)
C70 0.037(4) 0.031(4) 0.058(4) 0.001(3) -0.018(4) -0.005(3)
C71 0.040(4) 0.031(4) 0.079(6) -0.010(4) 0.011(4) -0.008(4)
C72 0.038(4) 0.039(4) 0.043(4) -0.016(3) -0.002(3) -0.008(3)
C73 0.052(4) 0.106(6) 0.064(5) -0.026(5) -0.004(4) -0.011(4)
C74 0.059(6) 0.104(7) 0.062(6) -0.028(6) 0.000(5) -0.014(6)
C74A 0.065(6) 0.107(7) 0.064(7) -0.029(6) -0.009(5) -0.014(5)
C75 0.058(6) 0.109(7) 0.060(6) -0.024(5) 0.001(5) -0.013(6)
O1 0.036(3) 0.105(5) 0.043(3) -0.013(3) -0.004(2) -0.004(3)
C75A 0.056(6) 0.110(7) 0.056(6) -0.029(5) -0.001(5) -0.019(6)
C76 0.049(4) 0.116(6) 0.049(4) -0.016(5) -0.005(4) -0.009(4)
Cd4 0.0237(3) 0.0290(3) 0.0491(3) 0.0013(2) -0.0065(2) -0.0126(2)
Cd5 0.0296(3) 0.0335(3) 0.0418(3) -0.0048(2) 0.0018(2) -0.0191(2)
Cd6 0.0300(3) 0.0216(3) 0.0368(3) -0.0048(2) -0.0026(2) -0.0042(2)
Li2 0.048(6) 0.049(6) 0.040(5) 0.006(4) -0.012(4) -0.014(5)
Cl5 0.0338(10) 0.0346(10) 0.0418(10) -0.0054(8) 0.0003(8) -0.0178(8)
Cl6 0.0276(9) 0.0335(10) 0.0479(11) -0.0041(8) -0.0102(8) -0.0075(8)
Cl7 0.0387(10) 0.0282(9) 0.0431(11) 0.0010(8) 0.0000(8) -0.0142(8)
Cl8 0.025(2) 0.025(2) 0.025(3) -0.0022(19) -0.0026(18) -0.0133(17)
I8 0.0287(12) 0.0249(12) 0.0277(18) -0.0003(11) -0.0027(11) -0.0107(9)
C77 0.029(3) 0.046(4) 0.060(4) -0.012(3) -0.003(3) -0.021(3)
C78 0.030(3) 0.045(3) 0.074(4) -0.010(3) -0.015(3) -0.014(3)
C79 0.030(4) 0.063(5) 0.088(6) -0.022(4) -0.011(4) -0.015(3)
C80 0.032(4) 0.081(5) 0.092(6) -0.026(5) -0.006(4) -0.025(4)
C81 0.042(4) 0.077(5) 0.074(5) -0.026(4) 0.001(4) -0.038(4)
C82 0.041(3) 0.059(4) 0.058(4) -0.020(3) 0.002(3) -0.032(3)
C83 0.053(4) 0.057(4) 0.047(4) -0.013(3) 0.012(3) -0.042(3)
C84 0.059(4) 0.058(4) 0.047(4) -0.017(3) 0.010(3) -0.045(3)
C85 0.081(5) 0.052(4) 0.057(4) -0.013(3) 0.004(4) -0.048(4)
C86 0.095(5) 0.051(4) 0.057(4) -0.007(3) -0.001(4) -0.050(4)
C87 0.091(6) 0.056(4) 0.054(4) -0.008(3) 0.002(4) -0.048(4)
C88 0.073(5) 0.053(4) 0.052(4) -0.018(3) 0.007(4) -0.042(4)
C89 0.075(6) 0.060(5) 0.053(5) -0.020(4) 0.008(4) -0.037(5)
C90 0.121(8) 0.053(5) 0.073(6) -0.005(4) -0.014(6) -0.043(5)
C91 0.077(6) 0.066(5) 0.061(5) -0.027(4) 0.007(5) -0.035(5)
C92 0.032(4) 0.034(4) 0.069(6) -0.005(4) -0.022(5) -0.007(3)
C93 0.032(5) 0.031(4) 0.067(6) -0.001(4) -0.025(4) -0.005(4)
C94 0.035(5) 0.031(4) 0.068(7) -0.001(5) -0.021(5) -0.001(4)
C95 0.033(4) 0.030(4) 0.069(7) -0.001(5) -0.022(5) -0.003(4)
C96 0.030(4) 0.032(4) 0.069(7) -0.005(5) -0.024(6) -0.007(4)
C97 0.031(4) 0.032(4) 0.069(7) -0.003(4) -0.023(5) -0.006(3)
C98 0.035(7) 0.032(6) 0.067(7) -0.001(5) -0.022(6) -0.004(6)
C99 0.037(6) 0.033(5) 0.072(9) 0.000(6) -0.018(7) -0.002(5)
C100 0.036(6) 0.034(6) 0.067(8) -0.006(6) -0.024(6) -0.006(5)
C101 0.030(4) 0.033(4) 0.068(6) -0.005(4) -0.023(5) -0.008(3)
C102 0.032(5) 0.031(4) 0.066(6) -0.001(4) -0.023(4) -0.004(4)
C103 0.032(5) 0.030(5) 0.068(7) -0.001(5) -0.022(5) -0.004(4)
C104 0.030(4) 0.031(4) 0.069(7) -0.003(5) -0.023(5) -0.004(4)
C105 0.031(4) 0.030(4) 0.070(7) -0.003(5) -0.022(5) -0.006(4)
C106 0.031(4) 0.033(4) 0.068(7) -0.006(5) -0.025(5) -0.008(4)
C107 0.031(7) 0.031(6) 0.064(7) 0.000(5) -0.027(6) -0.004(6)
C108 0.036(6) 0.031(5) 0.070(9) -0.002(6) -0.021(7) -0.003(5)
C109 0.031(6) 0.034(6) 0.070(8) -0.006(6) -0.024(6) -0.010(5)
C110 0.022(3) 0.031(3) 0.038(3) -0.001(3) -0.005(3) -0.014(3)
C111 0.023(3) 0.027(3) 0.034(3) 0.000(2) -0.006(2) -0.011(2)
C112 0.027(3) 0.025(3) 0.036(3) -0.001(3) 0.001(3) -0.012(3)
C113 0.027(3) 0.031(3) 0.042(4) -0.003(3) -0.004(3) -0.015(3)
C114 0.029(3) 0.034(3) 0.034(3) -0.009(3) -0.003(3) -0.015(3)
C115 0.033(3) 0.042(3) 0.038(3) -0.008(3) -0.003(3) -0.023(3)
C116 0.026(3) 0.024(3) 0.032(3) -0.001(2) -0.001(2) -0.015(2)
C117 0.026(3) 0.026(3) 0.034(3) -0.002(3) -0.002(3) -0.011(3)
C118 0.027(3) 0.027(3) 0.033(3) -0.003(3) -0.003(3) -0.013(3)
C119 0.033(3) 0.022(3) 0.038(3) -0.002(3) 0.001(3) -0.015(3)
C120 0.033(4) 0.023(3) 0.039(3) 0.000(3) -0.001(3) -0.005(3)
C121 0.032(3) 0.027(3) 0.037(3) 0.002(3) -0.006(3) -0.009(3)
C122 0.030(4) 0.035(4) 0.041(4) -0.009(3) -0.008(3) -0.004(3)
C123 0.040(4) 0.025(4) 0.043(4) -0.008(3) 0.001(3) -0.010(3)
C124 0.041(4) 0.030(4) 0.045(4) 0.002(3) -0.009(3) -0.004(3)
C125 0.051(5) 0.059(5) 0.047(4) -0.016(4) 0.009(4) -0.037(4)
C126 0.052(5) 0.062(5) 0.051(5) -0.021(4) 0.012(4) -0.039(4)
C127 0.059(5) 0.068(5) 0.054(5) -0.022(5) 0.018(4) -0.038(5)
C128 0.068(5) 0.074(5) 0.057(5) -0.018(5) 0.021(5) -0.035(5)
C129 0.069(6) 0.074(6) 0.053(5) -0.010(5) 0.017(5) -0.030(5)
C130 0.060(5) 0.069(5) 0.050(4) -0.011(4) 0.013(5) -0.032(5)
C131 0.049(5) 0.059(6) 0.049(5) -0.024(5) 0.012(5) -0.035(5)
C132 0.082(8) 0.081(8) 0.064(7) -0.018(7) 0.031(7) -0.036(7)
C133 0.067(7) 0.076(8) 0.047(7) -0.004(7) 0.010(7) -0.021(7)
C134 0.046(4) 0.057(5) 0.047(4) -0.018(4) 0.007(3) -0.040(4)
C135 0.047(4) 0.058(5) 0.049(5) -0.024(4) 0.011(4) -0.038(4)
C136 0.051(5) 0.064(5) 0.053(5) -0.027(4) 0.014(4) -0.038(4)
C137 0.062(5) 0.072(5) 0.055(5) -0.024(4) 0.016(4) -0.042(4)
C138 0.064(5) 0.074(5) 0.055(5) -0.017(4) 0.017(4) -0.036(5)
C139 0.060(5) 0.069(5) 0.050(4) -0.016(4) 0.008(4) -0.035(4)
C140 0.045(6) 0.055(6) 0.052(6) -0.022(5) 0.006(5) -0.029(5)
C141 0.072(6) 0.084(7) 0.060(6) -0.026(5) 0.024(5) -0.046(5)
C142 0.065(6) 0.074(6) 0.049(5) -0.008(5) 0.009(5) -0.026(5)
C143 0.033(3) 0.021(3) 0.035(3) 0.001(3) 0.003(3) -0.010(3)
C144 0.027(3) 0.022(3) 0.037(3) -0.002(3) 0.005(3) -0.007(2)
C145 0.023(3) 0.024(3) 0.040(4) 0.000(3) 0.003(3) -0.005(3)
C146 0.031(3) 0.025(3) 0.039(4) -0.005(3) 0.008(3) -0.008(3)
C147 0.033(3) 0.025(3) 0.034(4) -0.004(3) 0.005(3) -0.009(3)
C148 0.033(3) 0.025(3) 0.030(3) -0.001(2) 0.002(3) -0.010(3)
C149 0.030(3) 0.021(3) 0.048(3) -0.005(3) -0.001(3) -0.006(3)
C150 0.044(4) 0.029(3) 0.045(3) -0.005(3) -0.008(3) -0.013(3)
C151 0.053(4) 0.040(4) 0.055(4) -0.012(3) -0.009(4) -0.015(3)
C152 0.054(4) 0.054(4) 0.080(4) -0.028(4) -0.014(4) -0.018(4)
C153 0.040(4) 0.038(4) 0.087(4) -0.023(4) -0.001(4) -0.017(3)
C154 0.028(3) 0.031(3) 0.069(4) -0.008(3) 0.000(3) -0.010(3)
C155 0.061(5) 0.035(4) 0.042(4) 0.000(3) -0.009(4) -0.023(4)
C156 0.081(7) 0.088(7) 0.102(6) -0.048(6) -0.022(6) -0.027(6)
C157 0.031(4) 0.046(5) 0.082(5) 0.002(4) 0.005(4) -0.021(4)
C158 0.036(3) 0.025(3) 0.030(3) -0.006(3) -0.005(3) -0.007(3)
C159 0.035(3) 0.031(3) 0.043(4) -0.001(3) -0.007(3) -0.011(3)
C160 0.034(3) 0.038(4) 0.039(4) -0.001(3) -0.006(3) -0.013(3)
C161 0.037(3) 0.034(3) 0.033(3) -0.005(3) -0.006(3) -0.002(3)
C162 0.047(4) 0.022(3) 0.034(4) -0.001(3) -0.006(3) -0.006(3)
C163 0.044(3) 0.022(3) 0.030(3) -0.003(3) -0.004(3) -0.008(3)
C164 0.040(4) 0.041(4) 0.062(5) 0.010(4) -0.009(4) -0.018(4)
C165 0.049(4) 0.045(5) 0.049(5) -0.001(4) -0.016(4) -0.005(4)
C166 0.052(4) 0.035(4) 0.032(4) 0.006(3) 0.000(3) -0.015(4)
O2 0.055(3) 0.066(4) 0.039(3) 0.005(3) -0.010(2) -0.009(3)
C167 0.065(5) 0.078(5) 0.042(4) 0.006(4) -0.007(4) -0.018(4)
C168 0.074(5) 0.081(6) 0.050(5) 0.010(4) -0.001(4) -0.021(5)
C169 0.085(6) 0.078(5) 0.053(5) 0.012(4) 0.000(5) -0.018(5)
C170 0.073(5) 0.074(5) 0.046(4) 0.009(4) -0.007(4) -0.012(4)
C171 0.076(6) 0.080(6) 0.049(6) 0.010(5) -0.002(5) -0.019(6)
C172 0.077(6) 0.078(7) 0.049(6) 0.012(5) -0.004(6) -0.016(6)
C203 0.079(12) 0.161(16) 0.136(16) -0.032(12) 0.001(11) -0.046(10)
C204 0.077(12) 0.155(16) 0.133(16) -0.042(12) -0.002(11) -0.051(10)
C205 0.069(12) 0.156(16) 0.129(17) -0.047(13) -0.002(11) -0.053(11)
C202 0.076(12) 0.162(16) 0.130(17) -0.024(12) -0.006(10) -0.044(10)
C201 0.085(14) 0.171(17) 0.134(18) -0.015(14) -0.006(12) -0.033(13)
C206 0.078(13) 0.162(17) 0.128(18) -0.029(14) 0.003(12) -0.045(12)

loop_
_atom_type_symbol
_atom_type_description
_atom_type_scat_dispersion_real
_atom_type_scat_dispersion_imag
_atom_type_scat_source
C C 0.0033 0.0016 'International Tables Vol C Tables 4.2.6.8 and 6.1.1.4'
H H 0.0000 0.0000 'International Tables Vol C Tables 4.2.6.8 and 6.1.1.4'
Cd Cd -0.8075 1.2024 'International Tables Vol C Tables 4.2.6.8 and 6.1.1.4'
Cl Cl 0.1484 0.1585 'International Tables Vol C Tables 4.2.6.8 and 6.1.1.4'
I I -0.4742 1.8119 'International Tables Vol C Tables 4.2.6.8 and 6.1.1.4'
Li Li -0.0003 0.0001 'International Tables Vol C Tables 4.2.6.8 and 6.1.1.4'
O O 0.0106 0.0060 'International Tables Vol C Tables 4.2.6.8 and 6.1.1.4'

loop_
_geom_angle_atom_site_label_1
_geom_angle_atom_site_label_2
_geom_angle_atom_site_label_3
_geom_angle
Cl1 Cd1 Li1 43.0(3)
Cl1 Cd1 Cl2 87.80(7)
Cl1 Cd1 Cl4 86.77(16)
Cl1 Cd1 I4 90.80(10)
Cl2 Cd1 Li1 44.9(3)
Cl2 Cd1 Cl4 85.73(16)
Cl2 Cd1 I4 89.90(10)
Cl4 Cd1 Li1 82.4(3)
I4 Cd1 Li1 88.1(3)
C1 Cd1 Li1 142.6(3)
C1 Cd1 Cl1 118.97(18)
C1 Cd1 Cl2 128.79(19)
C1 Cd1 Cl4 134.2(2)
C1 Cd1 I4 128.6(2)
Cl2 Cd2 Li1 44.6(3)
Cl2 Cd2 Cl3 87.98(6)
Cl2 Cd2 Cl4 86.64(15)
Cl2 Cd2 I4 91.58(10)
Cl3 Cd2 Li1 43.5(3)
Cl3 Cd2 Cl4 86.62(16)
Cl3 Cd2 I4 90.72(10)
Cl4 Cd2 Li1 82.2(3)
I4 Cd2 Li1 88.5(3)
C25 Cd2 Li1 145.7(3)
C25 Cd2 Cl2 121.85(18)
C25 Cd2 Cl3 127.98(18)
C25 Cd2 Cl4 131.8(2)
C25 Cd2 I4 125.6(2)
Cl1 Cd3 Li1 44.1(3)
Cl1 Cd3 Cl4 85.84(15)
Cl1 Cd3 I4 90.71(10)
Cl3 Cd3 Li1 45.0(3)
Cl3 Cd3 Cl1 89.02(6)
Cl3 Cd3 Cl4 87.07(16)
Cl3 Cd3 I4 91.23(10)
Cl4 Cd3 Li1 84.2(3)
I4 Cd3 Li1 90.6(3)
C49 Cd3 Li1 138.8(3)
C49 Cd3 Cl1 126.5(2)
C49 Cd3 Cl3 117.61(19)
C49 Cd3 Cl4 136.6(2)
C49 Cd3 I4 130.3(2)
Cl1 Li1 Cl2 98.8(5)
Cl1 Li1 Cl3 102.6(6)
Cl3 Li1 Cl2 98.9(6)
O1 Li1 Cl1 119.0(8)
O1 Li1 Cl2 117.6(8)
O1 Li1 Cl3 116.6(7)
Cd1 Cl1 Cd3 95.85(7)
Li1 Cl1 Cd1 88.4(4)
Li1 Cl1 Cd3 84.3(4)
Cd2 Cl2 Cd1 95.25(6)
Li1 Cl2 Cd1 84.8(4)
Li1 Cl2 Cd2 86.1(4)
Cd3 Cl3 Cd2 94.58(6)
Li1 Cl3 Cd2 86.7(4)
Li1 Cl3 Cd3 84.0(4)
Cd2 Cl4 Cd1 92.3(2)
Cd3 Cl4 Cd1 91.5(2)
Cd3 Cl4 Cd2 91.7(2)
Cd2 I4 Cd1 83.22(12)
Cd3 I4 Cd1 82.56(11)
Cd3 I4 Cd2 83.30(12)
C2 C1 Cd1 121.7(5)
C2 C1 C6 119.3(6)
C6 C1 Cd1 118.9(5)
C1 C2 C3 119.6(6)
C1 C2 C7 121.1(6)
C3 C2 C7 119.3(6)
C2 C3 H3 119.4
C4 C3 C2 121.1(7)
C4 C3 H3 119.4
C3 C4 H4 119.7
C3 C4 C5 120.6(6)
C5 C4 H4 119.7
C4 C5 H5 120.6
C4 C5 C6 118.9(6)
C6 C5 H5 120.6
C1 C6 C5 120.4(6)
C1 C6 C16 121.2(6)
C5 C6 C16 118.4(6)
C8 C7 C2 119.2(6)
C12 C7 C2 121.2(6)
C12 C7 C8 119.4(6)
C7 C8 C13 121.9(6)
C9 C8 C7 118.7(6)
C9 C8 C13 119.4(6)
C8 C9 H9 119.1
C10 C9 C8 121.9(7)
C10 C9 H9 119.1
C9 C10 C14 119.5(7)
C11 C10 C9 118.4(7)
C11 C10 C14 122.1(7)
C10 C11 H11 119.1
C10 C11 C12 121.7(7)
C12 C11 H11 119.1
C7 C12 C15 121.3(6)
C11 C12 C7 119.9(7)
C11 C12 C15 118.8(6)
C8 C13 H13J 109.5
C8 C13 H13K 109.5
C8 C13 H13L 109.5
H13J C13 H13K 109.5
H13J C13 H13L 109.5
H13K C13 H13L 109.5
C10 C14 H14J 109.5
C10 C14 H14K 109.5
C10 C14 H14L 109.5
H14J C14 H14K 109.5
H14J C14 H14L 109.5
H14K C14 H14L 109.5
C12 C15 H15J 109.5
C12 C15 H15K 109.5
C12 C15 H15L 109.5
H15J C15 H15K 109.5
H15J C15 H15L 109.5
H15K C15 H15L 109.5
C17 C16 C6 121.4(6)
C17 C16 C21 119.8(6)
C21 C16 C6 118.7(6)
C16 C17 C22 121.0(6)
C18 C17 C16 119.0(7)
C18 C17 C22 120.0(7)
C17 C18 H18 119.0
C17 C18 C19 121.9(8)
C19 C18 H18 119.0
C18 C19 C23 120.7(9)
C20 C19 C18 118.0(7)
C20 C19 C23 121.3(8)
C19 C20 H20 118.8
C19 C20 C21 122.5(7)
C21 C20 H20 118.8
C16 C21 C24 120.6(6)
C20 C21 C16 118.8(7)
C20 C21 C24 120.6(7)
C17 C22 H22A 109.5
C17 C22 H22B 109.5
C17 C22 H22C 109.5
H22A C22 H22B 109.5
H22A C22 H22C 109.5
H22B C22 H22C 109.5
C19 C23 H23A 109.5
C19 C23 H23B 109.5
C19 C23 H23C 109.5
H23A C23 H23B 109.5
H23A C23 H23C 109.5
H23B C23 H23C 109.5
C21 C24 H24A 109.5
C21 C24 H24B 109.5
C21 C24 H24C 109.5
H24A C24 H24B 109.5
H24A C24 H24C 109.5
H24B C24 H24C 109.5
C26 C25 Cd2 120.6(5)
C30 C25 Cd2 120.8(5)
C30 C25 C26 118.5(6)
C25 C26 C31 120.8(6)
C27 C26 C25 119.1(6)
C27 C26 C31 120.1(6)
C26 C27 H27 119.3
C28 C27 C26 121.4(7)
C28 C27 H27 119.3
C27 C28 H28 119.8
C29 C28 C27 120.4(6)
C29 C28 H28 119.8
C28 C29 H29 120.2
C28 C29 C30 119.7(6)
C30 C29 H29 120.2
C25 C30 C40 118.6(6)
C29 C30 C25 120.9(6)
C29 C30 C40 120.5(6)
C32 C31 C26 119.2(6)
C32 C31 C36 120.0(6)
C36 C31 C26 120.8(6)
C31 C32 C37 121.3(6)
C33 C32 C31 119.1(6)
C33 C32 C37 119.6(6)
C32 C33 H33 119.0
C34 C33 C32 122.0(7)
C34 C33 H33 119.0
C33 C34 C35 117.9(6)
C33 C34 C38 121.5(6)
C35 C34 C38 120.6(6)
C34 C35 H35 119.1
C36 C35 C34 121.9(7)
C36 C35 H35 119.1
C31 C36 C39 121.2(6)
C35 C36 C31 119.1(6)
C35 C36 C39 119.8(6)
C32 C37 H37A 109.5
C32 C37 H37B 109.5
C32 C37 H37C 109.5
H37A C37 H37B 109.5
H37A C37 H37C 109.5
H37B C37 H37C 109.5
C34 C38 H38A 109.5
C34 C38 H38B 109.5
C34 C38 H38C 109.5
H38A C38 H38B 109.5
H38A C38 H38C 109.5
H38B C38 H38C 109.5
C36 C39 H39A 109.5
C36 C39 H39B 109.5
C36 C39 H39C 109.5
H39A C39 H39B 109.5
H39A C39 H39C 109.5
H39B C39 H39C 109.5
C41 C40 C30 118.9(7)
C45 C40 C30 121.1(7)
C45 C40 C41 119.8(7)
C40 C41 C46 120.9(7)
C42 C41 C40 118.8(9)
C42 C41 C46 120.3(8)
C41 C42 H42 119.3
C43 C42 C41 121.4(9)
C43 C42 H42 119.3
C42 C43 C44 118.7(9)
C42 C43 C47 120.8(10)
C44 C43 C47 120.5(10)
C43 C44 H44 119.4
C45 C44 C43 121.2(10)
C45 C44 H44 119.4
C40 C45 C48 120.0(7)
C44 C45 C40 120.1(9)
C44 C45 C48 119.9(8)
C41 C46 H46A 109.5
C41 C46 H46B 109.5
C41 C46 H46C 109.5
H46A C46 H46B 109.5
H46A C46 H46C 109.5
H46B C46 H46C 109.5
C43 C47 H47A 109.5
C43 C47 H47B 109.5
C43 C47 H47C 109.5
H47A C47 H47B 109.5
H47A C47 H47C 109.5
H47B C47 H47C 109.5
C45 C48 H48A 109.5
C45 C48 H48B 109.5
C45 C48 H48C 109.5
H48A C48 H48B 109.5
H48A C48 H48C 109.5
H48B C48 H48C 109.5
C50 C49 Cd3 119.4(5)
C50 C49 C54 119.2(7)
C54 C49 Cd3 121.4(5)
C49 C50 C55 119.2(6)
C51 C50 C49 120.0(7)
C51 C50 C55 120.8(7)
C50 C51 H51 119.9
C52 C51 C50 120.2(7)
C52 C51 H51 119.9
C51 C52 H52 119.6
C51 C52 C53 120.8(7)
C53 C52 H52 119.6
C52 C53 H53 119.7
C52 C53 C54 120.5(7)
C54 C53 H53 119.7
C49 C54 C64 121.0(6)
C53 C54 C49 119.2(7)
C53 C54 C64 119.8(7)
C56 C55 C50 120.7(7)
C60 C55 C50 119.0(7)
C60 C55 C56 120.2(8)
C55 C56 C57 118.0(8)
C55 C56 C61 121.3(8)
C57 C56 C61 120.7(8)
C56 C57 H57 118.3
C58 C57 C56 123.4(9)
C58 C57 H57 118.3
C57 C58 C59 117.5(8)
C57 C58 C62 121.5(9)
C59 C58 C62 120.8(10)
C58 C59 H59 119.0
C58 C59 C60 122.0(9)
C60 C59 H59 119.0
C55 C60 C59 118.9(8)
C55 C60 C63 121.4(7)
C59 C60 C63 119.5(8)
C56 C61 H61A 109.5
C56 C61 H61B 109.5
C56 C61 H61C 109.5
H61A C61 H61B 109.5
H61A C61 H61C 109.5
H61B C61 H61C 109.5
C58 C62 H62A 109.5
C58 C62 H62B 109.5
C58 C62 H62C 109.5
H62A C62 H62B 109.5
H62A C62 H62C 109.5
H62B C62 H62C 109.5
C60 C63 H63A 109.5
C60 C63 H63B 109.5
C60 C63 H63C 109.5
H63A C63 H63B 109.5
H63A C63 H63C 109.5
H63B C63 H63C 109.5
C65 C64 C54 119.5(7)
C65 C64 C69 120.6(7)
C69 C64 C54 119.9(7)
C64 C65 C66 117.8(8)
C64 C65 C70 121.6(7)
C66 C65 C70 120.6(7)
C65 C66 H66 118.8
C67 C66 C65 122.5(8)
C67 C66 H66 118.8
C66 C67 C71 120.2(8)
C68 C67 C66 117.9(8)
C68 C67 C71 121.8(8)
C67 C68 H68 118.8
C67 C68 C69 122.3(8)
C69 C68 H68 118.8
C64 C69 C72 121.5(7)
C68 C69 C64 118.7(7)
C68 C69 C72 119.7(7)
C65 C70 H70A 109.5
C65 C70 H70B 109.5
C65 C70 H70C 109.5
H70A C70 H70B 109.5
H70A C70 H70C 109.5
H70B C70 H70C 109.5
C67 C71 H71A 109.5
C67 C71 H71B 109.5
C67 C71 H71C 109.5
H71A C71 H71B 109.5
H71A C71 H71C 109.5
H71B C71 H71C 109.5
C69 C72 H72A 109.5
C69 C72 H72B 109.5
C69 C72 H72C 109.5
H72A C72 H72B 109.5
H72A C72 H72C 109.5
H72B C72 H72C 109.5
H73A C73 H73B 108.7
H73C C73 H73D 110.1
C74 C73 H73A 110.6
C74 C73 H73B 110.6
C74A C73 H73C 112.5
C74A C73 H73D 112.5
O1 C73 H73A 110.6
O1 C73 H73B 110.6
O1 C73 H73C 112.5
O1 C73 H73D 112.5
O1 C73 C74 105.7(10)
O1 C73 C74A 96.1(11)
C73 C74 H74A 111.7
C73 C74 H74B 111.7
C73 C74 C75 100.3(12)
H74A C74 H74B 109.5
C75 C74 H74A 111.7
C75 C74 H74B 111.7
C73 C74A H74C 112.8
C73 C74A H74D 112.8
C73 C74A C75A 94.6(13)
H74C C74A H74D 110.3
C75A C74A H74C 112.8
C75A C74A H74D 112.8
C74 C75 H75A 113.4
C74 C75 H75B 113.4
H75A C75 H75B 110.7
C76 C75 C74 91.4(12)
C76 C75 H75A 113.4
C76 C75 H75B 113.4
C73 O1 Li1 117.2(7)
C76 O1 Li1 124.9(8)
C76 O1 C73 114.1(8)
C74A C75A H75C 113.1
C74A C75A H75D 113.1
H75C C75A H75D 110.5
C76 C75A C74A 93.2(12)
C76 C75A H75C 113.1
C76 C75A H75D 113.1
C75 C76 H76A 111.5
C75 C76 H76B 111.5
O1 C76 C75 101.2(11)
O1 C76 C75A 108.3(10)
O1 C76 H76A 111.5
O1 C76 H76B 111.5
O1 C76 H76C 110.0
O1 C76 H76D 110.0
C75A C76 H76C 110.0
C75A C76 H76D 110.0
H76A C76 H76B 109.3
H76C C76 H76D 108.4
Cl5 Cd4 Cl7 88.94(6)
Cl5 Cd4 Cl8 85.93(16)
Cl5 Cd4 I8 89.45(10)
Cl7 Cd4 Cl8 86.19(15)
Cl7 Cd4 I8 91.60(9)
C77 Cd4 Cl5 121.9(2)
C77 Cd4 Cl7 128.3(2)
C77 Cd4 Cl8 131.7(3)
C77 Cd4 I8 125.3(3)
Cl5 Cd5 Cl6 89.01(6)
Cl5 Cd5 Cl8 86.04(16)
Cl5 Cd5 I8 90.15(10)
Cl6 Cd5 Cl8 85.53(15)
Cl6 Cd5 I8 91.09(9)
C110 Cd5 Cl5 125.7(2)
C110 Cd5 Cl6 117.0(2)
C110 Cd5 Cl8 138.7(2)
C110 Cd5 I8 132.1(2)
Cl6 Cd6 Cl8 84.90(16)
Cl6 Cd6 I8 88.55(10)
Cl7 Cd6 Cl6 86.99(6)
Cl7 Cd6 Cl8 86.60(16)
Cl7 Cd6 I8 90.66(9)
C143 Cd6 Cl6 129.2(2)
C143 Cd6 Cl7 122.10(19)
C143 Cd6 Cl8 132.3(2)
C143 Cd6 I8 127.0(2)
Cl6 Li2 Cl5 103.0(6)
O2 Li2 Cl5 110.7(7)
O2 Li2 Cl6 127.5(8)
Cd4 Cl5 Cd5 95.58(6)
Li2 Cl5 Cd4 85.9(4)
Li2 Cl5 Cd5 83.8(4)
Cd6 Cl6 Cd5 95.49(6)
Li2 Cl6 Cd5 84.1(4)
Li2 Cl6 Cd6 86.7(4)
Cd6 Cl7 Cd4 95.37(6)
Li2 Cl7 Cd4 84.9(4)
Li2 Cl7 Cd6 86.5(4)
Cd5 Cl8 Cd4 92.4(2)
Cd5 Cl8 Cd6 94.0(2)
Cd6 Cl8 Cd4 91.6(2)
Cd4 I8 Cd6 82.37(10)
Cd5 I8 Cd4 84.52(11)
Cd5 I8 Cd6 84.77(11)
C78 C77 Cd4 120.3(6)
C78 C77 C82 118.7(8)
C82 C77 Cd4 121.1(7)
C77 C78 C79 120.4(9)
C77 C78 C92 120.7(15)
C77 C78 C101 123.3(15)
C79 C78 C92 118.6(16)
C79 C78 C101 116.2(16)
C78 C79 H79 119.9
C80 C79 C78 120.2(10)
C80 C79 H79 119.9
C79 C80 H80 120.2
C79 C80 C81 119.6(9)
C81 C80 H80 120.2
C80 C81 H81 119.7
C82 C81 C80 120.7(9)
C82 C81 H81 119.7
C77 C82 C83 119.3(8)
C81 C82 C77 120.4(9)
C81 C82 C83 120.3(8)
C84 C83 C82 120.7(8)
C84 C83 C88 118.9(9)
C88 C83 C82 120.3(8)
C83 C84 C89 120.7(9)
C85 C84 C83 119.1(9)
C85 C84 C89 120.2(8)
C84 C85 H85 118.7
C86 C85 C84 122.7(9)
C86 C85 H85 118.7
C85 C86 C87 117.4(10)
C85 C86 C90 121.6(9)
C87 C86 C90 121.0(10)
C86 C87 H87 119.1
C88 C87 C86 121.8(10)
C88 C87 H87 119.1
C83 C88 C91 120.0(9)
C87 C88 C83 120.1(9)
C87 C88 C91 119.9(9)
C84 C89 H89A 109.5
C84 C89 H89B 109.5
C84 C89 H89C 109.5
H89A C89 H89B 109.5
H89A C89 H89C 109.5
H89B C89 H89C 109.5
C86 C90 H90A 109.5
C86 C90 H90B 109.5
C86 C90 H90C 109.5
H90A C90 H90B 109.5
H90A C90 H90C 109.5
H90B C90 H90C 109.5
C88 C91 H91A 109.5
C88 C91 H91B 109.5
C88 C91 H91C 109.5
H91A C91 H91B 109.5
H91A C91 H91C 109.5
H91B C91 H91C 109.5
C93 C92 C78 115(3)
C97 C92 C78 123(2)
C97 C92 C93 121(3)
C92 C93 C94 117(3)
C92 C93 C98 121(3)
C94 C93 C98 121(2)
C93 C94 H94 119.2
C95 C94 C93 122(2)
C95 C94 H94 119.2
C94 C95 C99 120(2)
C96 C95 C94 117(2)
C96 C95 C99 123(2)
C95 C96 H96 118.7
C95 C96 C97 123(2)
C97 C96 H96 118.7
C92 C97 C96 120(2)
C92 C97 C100 121(2)
C96 C97 C100 118(2)
C93 C98 H98A 109.5
C93 C98 H98B 109.5
C93 C98 H98C 109.5
H98A C98 H98B 109.5
H98A C98 H98C 109.5
H98B C98 H98C 109.5
C95 C99 H99A 109.5
C95 C99 H99B 109.5
C95 C99 H99C 109.5
H99A C99 H99B 109.5
H99A C99 H99C 109.5
H99B C99 H99C 109.5
C97 C100 H10A 109.5
C97 C100 H10B 109.5
C97 C100 H10C 109.5
H10A C100 H10B 109.5
H10A C100 H10C 109.5
H10B C100 H10C 109.5
C102 C101 C78 125(3)
C102 C101 C106 118(3)
C106 C101 C78 116(2)
C101 C102 C107 121(3)
C103 C102 C101 120(3)
C103 C102 C107 119(2)
C102 C103 H103 118.5
C102 C103 C104 123(2)
C104 C103 H103 118.5
C103 C104 C108 120(2)
C105 C104 C103 118(3)
C105 C104 C108 121(2)
C104 C105 H105 118.3
C104 C105 C106 123(2)
C106 C105 H105 118.3
C101 C106 C109 120(2)
C105 C106 C101 116(3)
C105 C106 C109 124(3)
C102 C107 H10D 109.5
C102 C107 H10E 109.5
C102 C107 H10F 109.5
H10D C107 H10E 109.5
H10D C107 H10F 109.5
H10E C107 H10F 109.5
C104 C108 H10G 109.5
C104 C108 H10H 109.5
C104 C108 H10I 109.5
H10G C108 H10H 109.5
H10G C108 H10I 109.5
H10H C108 H10I 109.5
C106 C109 H10J 109.5
C106 C109 H10K 109.5
C106 C109 H10L 109.5
H10J C109 H10K 109.5
H10J C109 H10L 109.5
H10K C109 H10L 109.5
C111 C110 Cd5 120.1(5)
C115 C110 Cd5 121.4(5)
C115 C110 C111 118.5(6)
C110 C111 C116 121.3(6)
C112 C111 C110 119.3(6)
C112 C111 C116 119.3(6)
C111 C112 H112 119.3
C113 C112 C111 121.3(7)
C113 C112 H112 119.3
C112 C113 H113 120.2
C114 C113 C112 119.5(7)
C114 C113 H113 120.2
C113 C114 H114 119.6
C113 C114 C115 120.8(7)
C115 C114 H114 119.6
C110 C115 C125 117.7(14)
C110 C115 C134 119.3(8)
C114 C115 C110 120.6(7)
C114 C115 C125 120.5(14)
C114 C115 C134 119.4(9)
C117 C116 C111 119.3(6)
C117 C116 C121 120.1(6)
C121 C116 C111 120.6(6)
C116 C117 C122 121.3(6)
C118 C117 C116 118.5(7)
C118 C117 C122 120.3(7)
C117 C118 H118 118.9
C119 C118 C117 122.2(7)
C119 C118 H118 118.9
C118 C119 C123 121.1(7)
C120 C119 C118 118.4(7)
C120 C119 C123 120.5(7)
C119 C120 H120 119.0
C119 C120 C121 121.9(7)
C121 C120 H120 119.0
C116 C121 C124 121.3(7)
C120 C121 C116 118.8(7)
C120 C121 C124 119.9(7)
C117 C122 H12A 109.5
C117 C122 H12B 109.5
C117 C122 H12C 109.5
H12A C122 H12B 109.5
H12A C122 H12C 109.5
H12B C122 H12C 109.5
C119 C123 H12D 109.5
C119 C123 H12E 109.5
C119 C123 H12F 109.5
H12D C123 H12E 109.5
H12D C123 H12F 109.5
H12E C123 H12F 109.5
C121 C124 H12G 109.5
C121 C124 H12H 109.5
C121 C124 H12I 109.5
H12G C124 H12H 109.5
H12G C124 H12I 109.5
H12H C124 H12I 109.5
C126 C125 C115 115(3)
C130 C125 C115 127(3)
C130 C125 C126 117(3)
C125 C126 C127 123(3)
C125 C126 C131 120(3)
C127 C126 C131 116(3)
C126 C127 H127 120.0
C128 C127 C126 120(4)
C128 C127 H127 120.0
C127 C128 C129 122(3)
C127 C128 C132 130(4)
C129 C128 C132 108(3)
C128 C129 H129 122.3
C130 C129 C128 115(3)
C130 C129 H129 122.3
C125 C130 C129 121(4)
C125 C130 C133 120(3)
C129 C130 C133 119(3)
C126 C131 H13A 109.5
C126 C131 H13B 109.5
C126 C131 H13C 109.5
H13A C131 H13B 109.5
H13A C131 H13C 109.5
H13B C131 H13C 109.5
C128 C132 H13D 109.5
C128 C132 H13E 109.5
C128 C132 H13F 109.5
H13D C132 H13E 109.5
H13D C132 H13F 109.5
H13E C132 H13F 109.5
C130 C133 H13G 109.5
C130 C133 H13H 109.5
C130 C133 H13I 109.5
H13G C133 H13H 109.5
H13G C133 H13I 109.5
H13H C133 H13I 109.5
C135 C134 C115 120.9(14)
C139 C134 C115 121.5(14)
C139 C134 C135 117.6(17)
C134 C135 C140 119.8(14)
C136 C135 C134 120.3(18)
C136 C135 C140 119.8(17)
C135 C136 H136 118.7
C135 C136 C137 122.6(18)
C137 C136 H136 118.7
C136 C137 C138 118.3(16)
C136 C137 C141 120.2(18)
C138 C137 C141 121(2)
C137 C138 H138 120.7
C137 C138 C139 119(2)
C139 C138 H138 120.7
C134 C139 C138 122.5(18)
C134 C139 C142 120.6(15)
C138 C139 C142 116.5(17)
C135 C140 H14A 109.5
C135 C140 H14B 109.5
C135 C140 H14C 109.5
H14A C140 H14B 109.5
H14A C140 H14C 109.5
H14B C140 H14C 109.5
C137 C141 H14D 109.5
C137 C141 H14E 109.5
C137 C141 H14F 109.5
H14D C141 H14E 109.5
H14D C141 H14F 109.5
H14E C141 H14F 109.5
C139 C142 H14G 109.5
C139 C142 H14H 109.5
C139 C142 H14I 109.5
H14G C142 H14H 109.5
H14G C142 H14I 109.5
H14H C142 H14I 109.5
C144 C143 Cd6 118.3(5)
C148 C143 Cd6 122.3(5)
C148 C143 C144 119.4(7)
C143 C144 C149 119.6(6)
C145 C144 C143 119.9(7)
C145 C144 C149 120.5(7)
C144 C145 H145 119.4
C146 C145 C144 121.1(7)
C146 C145 H145 119.4
C145 C146 H146 120.1
C147 C146 C145 119.8(7)
C147 C146 H146 120.1
C146 C147 H147 119.2
C146 C147 C148 121.5(7)
C148 C147 H147 119.2
C143 C148 C147 118.2(7)
C143 C148 C158 123.5(6)
C147 C148 C158 118.3(7)
C150 C149 C144 121.1(7)
C154 C149 C144 119.0(7)
C154 C149 C150 119.9(8)
C149 C150 C155 121.0(7)
C151 C150 C149 119.4(8)
C151 C150 C155 119.5(8)
C150 C151 H151 119.3
C152 C151 C150 121.4(9)
C152 C151 H151 119.3
C151 C152 C156 119.6(11)
C153 C152 C151 118.7(9)
C153 C152 C156 121.7(10)
C152 C153 H153 119.0
C152 C153 C154 122.1(9)
C154 C153 H153 119.0
C149 C154 C153 118.5(8)
C149 C154 C157 120.2(8)
C153 C154 C157 121.3(8)
C150 C155 H15A 109.5
C150 C155 H15B 109.5
C150 C155 H15C 109.5
H15A C155 H15B 109.5
H15A C155 H15C 109.5
H15B C155 H15C 109.5
C152 C156 H15D 109.5
C152 C156 H15E 109.5
C152 C156 H15F 109.5
H15D C156 H15E 109.5
H15D C156 H15F 109.5
H15E C156 H15F 109.5
C154 C157 H15G 109.5
C154 C157 H15H 109.5
C154 C157 H15I 109.5
H15G C157 H15H 109.5
H15G C157 H15I 109.5
H15H C157 H15I 109.5
C159 C158 C148 119.9(7)
C163 C158 C148 120.9(7)
C163 C158 C159 119.2(7)
C158 C159 C164 120.8(7)
C160 C159 C158 119.8(7)
C160 C159 C164 119.5(7)
C159 C160 H160 118.8
C161 C160 C159 122.3(8)
C161 C160 H160 118.8
C160 C161 C162 117.4(7)
C160 C161 C165 121.1(8)
C162 C161 C165 121.5(7)
C161 C162 H162 118.9
C163 C162 C161 122.2(7)
C163 C162 H162 118.9
C158 C163 C166 122.2(7)
C162 C163 C158 119.1(7)
C162 C163 C166 118.7(7)
C159 C164 H16A 109.5
C159 C164 H16B 109.5
C159 C164 H16C 109.5
H16A C164 H16B 109.5
H16A C164 H16C 109.5
H16B C164 H16C 109.5
C161 C165 H16D 109.5
C161 C165 H16E 109.5
C161 C165 H16F 109.5
H16D C165 H16E 109.5
H16D C165 H16F 109.5
H16E C165 H16F 109.5
C163 C166 H16G 109.5
C163 C166 H16H 109.5
C163 C166 H16I 109.5
H16G C166 H16H 109.5
H16G C166 H16I 109.5
H16H C166 H16I 109.5
C167 O2 Li2 118.3(7)
C167 O2 C170 110.7(7)
C170 O2 Li2 118.3(7)
O2 C167 H16J 110.6
O2 C167 H16K 110.6
O2 C167 H16L 110.6
O2 C167 H16M 110.6
O2 C167 C168 105.8(9)
O2 C167 C171 105.5(11)
H16J C167 H16K 108.7
H16L C167 H16M 108.8
C168 C167 H16J 110.6
C168 C167 H16K 110.6
C171 C167 H16L 110.6
C171 C167 H16M 110.6
C167 C168 H16N 111.4
C167 C168 H16O 111.4
C167 C168 C169 101.8(12)
H16N C168 H16O 109.3
C169 C168 H16N 111.4
C169 C168 H16O 111.4
C168 C169 H16P 111.6
C168 C169 H16Q 111.6
C168 C169 C170 100.8(13)
H16P C169 H16Q 109.4
C170 C169 H16P 111.6
C170 C169 H16Q 111.6
O2 C170 C169 102.2(9)
O2 C170 H17A 111.3
O2 C170 H17B 111.3
O2 C170 H17C 111.1
O2 C170 H17D 111.1
O2 C170 C172 103.4(13)
C169 C170 H17A 111.3
C169 C170 H17B 111.3
H17A C170 H17B 109.2
H17C C170 H17D 109.1
C172 C170 H17C 111.1
C172 C170 H17D 111.1
C167 C171 H17E 111.3
C167 C171 H17F 111.3
C167 C171 C172 102(2)
H17E C171 H17F 109.2
C172 C171 H17E 111.3
C172 C171 H17F 111.3
C170 C172 C171 101(2)
C170 C172 H17G 111.5
C170 C172 H17H 111.5
C171 C172 H17G 111.5
C171 C172 H17H 111.5
H17G C172 H17H 109.3
H20A C203 H20B 107.4
C204 C203 H20A 108.3
C204 C203 H20B 108.3
C204 C203 C202 115.8(19)
C202 C203 H20A 108.3
C202 C203 H20B 108.3
C203 C204 H20C 109.3
C203 C204 H20D 109.3
C203 C204 C205 111.6(17)
H20C C204 H20D 108.0
C205 C204 H20C 109.3
C205 C204 H20D 109.3
C204 C205 H20E 109.5
C204 C205 H20F 109.5
C204 C205 H20G 109.5
H20E C205 H20F 109.5
H20E C205 H20G 109.5
H20F C205 H20G 109.5
C203 C202 H202 106.9
C203 C202 C201 111.6(16)
C203 C202 C206 112.9(16)
C201 C202 H202 106.9
C206 C202 H202 106.9
C206 C202 C201 111.3(16)
C202 C201 H20H 109.5
C202 C201 H20I 109.5
C202 C201 H20J 109.5
H20H C201 H20I 109.5
H20H C201 H20J 109.5
H20I C201 H20J 109.5
C202 C206 H20K 109.5
C202 C206 H20L 109.5
C202 C206 H20M 109.5
H20K C206 H20L 109.5
H20K C206 H20M 109.5
H20L C206 H20M 109.5

loop_
_geom_bond_atom_site_label_1
_geom_bond_atom_site_label_2
_geom_bond_distance
Cd1 Li1 3.388(15)
Cd1 Cl1 2.541(2)
Cd1 Cl2 2.6188(19)
Cd1 Cl4 2.676(7)
Cd1 I4 2.923(5)
Cd1 C1 2.127(6)
Cd2 Li1 3.409(15)
Cd2 Cl2 2.5907(19)
Cd2 Cl3 2.6060(19)
Cd2 Cl4 2.660(7)
Cd2 I4 2.872(5)
Cd2 C25 2.128(6)
Cd3 Li1 3.308(16)
Cd3 Cl1 2.606(2)
Cd3 Cl3 2.5860(19)
Cd3 Cl4 2.658(7)
Cd3 I4 2.868(5)
Cd3 C49 2.131(7)
Li1 Cl1 2.312(16)
Li1 Cl2 2.401(17)
Li1 Cl3 2.351(15)
Li1 O1 1.864(16)
C1 C2 1.398(9)
C1 C6 1.407(9)
C2 C3 1.404(9)
C2 C7 1.507(9)
C3 H3 0.9500
C3 C4 1.377(10)
C4 H4 0.9500
C4 C5 1.392(10)
C5 H5 0.9500
C5 C6 1.423(9)
C6 C16 1.492(10)
C7 C8 1.405(10)
C7 C12 1.396(9)
C8 C9 1.395(10)
C8 C13 1.510(10)
C9 H9 0.9500
C9 C10 1.383(10)
C10 C11 1.375(11)
C10 C14 1.531(10)
C11 H11 0.9500
C11 C12 1.382(10)
C12 C15 1.509(10)
C13 H13J 0.9800
C13 H13K 0.9800
C13 H13L 0.9800
C14 H14J 0.9800
C14 H14K 0.9800
C14 H14L 0.9800
C15 H15J 0.9800
C15 H15K 0.9800
C15 H15L 0.9800
C16 C17 1.406(10)
C16 C21 1.410(10)
C17 C18 1.394(10)
C17 C22 1.504(10)
C18 H18 0.9500
C18 C19 1.398(12)
C19 C20 1.376(12)
C19 C23 1.513(12)
C20 H20 0.9500
C20 C21 1.397(11)
C21 C24 1.499(11)
C22 H22A 0.9800
C22 H22B 0.9800
C22 H22C 0.9800
C23 H23A 0.9800
C23 H23B 0.9800
C23 H23C 0.9800
C24 H24A 0.9800
C24 H24B 0.9800
C24 H24C 0.9800
C25 C26 1.420(9)
C25 C30 1.406(10)
C26 C27 1.394(9)
C26 C31 1.493(9)
C27 H27 0.9500
C27 C28 1.385(10)
C28 H28 0.9500
C28 C29 1.374(10)
C29 H29 0.9500
C29 C30 1.403(9)
C30 C40 1.501(10)
C31 C32 1.396(10)
C31 C36 1.401(9)
C32 C33 1.388(10)
C32 C37 1.519(10)
C33 H33 0.9500
C33 C34 1.383(10)
C34 C35 1.393(10)
C34 C38 1.499(10)
C35 H35 0.9500
C35 C36 1.385(10)
C36 C39 1.512(10)
C37 H37A 0.9800
C37 H37B 0.9800
C37 H37C 0.9800
C38 H38A 0.9800
C38 H38B 0.9800
C38 H38C 0.9800
C39 H39A 0.9800
C39 H39B 0.9800
C39 H39C 0.9800
C40 C41 1.403(11)
C40 C45 1.396(12)
C41 C42 1.401(11)
C41 C46 1.500(13)
C42 H42 0.9500
C42 C43 1.384(15)
C43 C44 1.398(15)
C43 C47 1.530(12)
C44 H44 0.9500
C44 C45 1.373(11)
C45 C48 1.523(13)
C46 H46A 0.9800
C46 H46B 0.9800
C46 H46C 0.9800
C47 H47A 0.9800
C47 H47B 0.9800
C47 H47C 0.9800
C48 H48A 0.9800
C48 H48B 0.9800
C48 H48C 0.9800
C49 C50 1.416(10)
C49 C54 1.417(10)
C50 C51 1.391(10)
C50 C55 1.487(11)
C51 H51 0.9500
C51 C52 1.380(11)
C52 H52 0.9500
C52 C53 1.386(11)
C53 H53 0.9500
C53 C54 1.398(10)
C54 C64 1.513(10)
C55 C56 1.399(11)
C55 C60 1.396(11)
C56 C57 1.402(12)
C56 C61 1.518(13)
C57 H57 0.9500
C57 C58 1.371(14)
C58 C59 1.382(13)
C58 C62 1.516(13)
C59 H59 0.9500
C59 C60 1.407(11)
C60 C63 1.502(12)
C61 H61A 0.9800
C61 H61B 0.9800
C61 H61C 0.9800
C62 H62A 0.9800
C62 H62B 0.9800
C62 H62C 0.9800
C63 H63A 0.9800
C63 H63B 0.9800
C63 H63C 0.9800
C64 C65 1.388(11)
C64 C69 1.403(11)
C65 C66 1.409(11)
C65 C70 1.492(11)
C66 H66 0.9500
C66 C67 1.377(12)
C67 C68 1.374(12)
C67 C71 1.529(12)
C68 H68 0.9500
C68 C69 1.386(11)
C69 C72 1.517(11)
C70 H70A 0.9800
C70 H70B 0.9800
C70 H70C 0.9800
C71 H71A 0.9800
C71 H71B 0.9800
C71 H71C 0.9800
C72 H72A 0.9800
C72 H72B 0.9800
C72 H72C 0.9800
C73 H73A 0.9900
C73 H73B 0.9900
C73 H73C 0.9900
C73 H73D 0.9900
C73 C74 1.511(19)
C73 C74A 1.58(2)
C73 O1 1.396(10)
C74 H74A 0.9900
C74 H74B 0.9900
C74 C75 1.71(2)
C74A H74C 0.9900
C74A H74D 0.9900
C74A C75A 1.72(2)
C75 H75A 0.9900
C75 H75B 0.9900
C75 C76 1.62(2)
O1 C76 1.352(10)
C75A H75C 0.9900
C75A H75D 0.9900
C75A C76 1.549(19)
C76 H76A 0.9900
C76 H76B 0.9900
C76 H76C 0.9900
C76 H76D 0.9900
Cd4 Cl5 2.5651(19)
Cd4 Cl7 2.604(2)
Cd4 Cl8 2.687(7)
Cd4 I8 2.894(4)
Cd4 C77 2.134(8)
Cd5 Cl5 2.6181(19)
Cd5 Cl6 2.6301(19)
Cd5 Cl8 2.631(7)
Cd5 I8 2.814(4)
Cd5 C110 2.128(7)
Cd6 Cl6 2.616(2)
Cd6 Cl7 2.5952(19)
Cd6 Cl8 2.676(7)
Cd6 I8 2.944(4)
Cd6 C143 2.148(7)
Li2 Cl5 2.363(15)
Li2 Cl6 2.336(15)
Li2 O2 1.883(15)
C77 C78 1.396(12)
C77 C82 1.403(12)
C78 C79 1.398(12)
C78 C92 1.45(4)
C78 C101 1.58(4)
C79 H79 0.9500
C79 C80 1.383(15)
C80 H80 0.9500
C80 C81 1.388(15)
C81 H81 0.9500
C81 C82 1.382(12)
C82 C83 1.518(13)
C83 C84 1.394(12)
C83 C88 1.400(13)
C84 C85 1.390(14)
C84 C89 1.502(13)
C85 H85 0.9500
C85 C86 1.373(13)
C86 C87 1.389(13)
C86 C90 1.528(15)
C87 H87 0.9500
C87 C88 1.376(14)
C88 C91 1.521(12)
C89 H89A 0.9800
C89 H89B 0.9800
C89 H89C 0.9800
C90 H90A 0.9800
C90 H90B 0.9800
C90 H90C 0.9800
C91 H91A 0.9800
C91 H91B 0.9800
C91 H91C 0.9800
C92 C93 1.39(4)
C92 C97 1.37(4)
C93 C94 1.45(4)
C93 C98 1.51(4)
C94 H94 0.9500
C94 C95 1.40(3)
C95 C96 1.37(3)
C95 C99 1.48(3)
C96 H96 0.9500
C96 C97 1.38(3)
C97 C100 1.56(3)
C98 H98A 0.9800
C98 H98B 0.9800
C98 H98C 0.9800
C99 H99A 0.9800
C99 H99B 0.9800
C99 H99C 0.9800
C100 H10A 0.9800
C100 H10B 0.9800
C100 H10C 0.9800
C101 C102 1.41(4)
C101 C106 1.44(4)
C102 C103 1.34(4)
C102 C107 1.51(4)
C103 H103 0.9500
C103 C104 1.37(3)
C104 C105 1.35(3)
C104 C108 1.55(4)
C105 H105 0.9500
C105 C106 1.41(4)
C106 C109 1.49(4)
C107 H10D 0.9800
C107 H10E 0.9800
C107 H10F 0.9800
C108 H10G 0.9800
C108 H10H 0.9800
C108 H10I 0.9800
C109 H10J 0.9800
C109 H10K 0.9800
C109 H10L 0.9800
C110 C111 1.410(10)
C110 C115 1.402(10)
C111 C112 1.398(10)
C111 C116 1.499(10)
C112 H112 0.9500
C112 C113 1.379(10)
C113 H113 0.9500
C113 C114 1.373(10)
C114 H114 0.9500
C114 C115 1.391(10)
C115 C125 1.52(4)
C115 C134 1.501(19)
C116 C117 1.404(10)
C116 C121 1.405(10)
C117 C118 1.388(10)
C117 C122 1.501(10)
C118 H118 0.9500
C118 C119 1.384(10)
C119 C120 1.375(11)
C119 C123 1.518(10)
C120 H120 0.9500
C120 C121 1.391(11)
C121 C124 1.508(11)
C122 H12A 0.9800
C122 H12B 0.9800
C122 H12C 0.9800
C123 H12D 0.9800
C123 H12E 0.9800
C123 H12F 0.9800
C124 H12G 0.9800
C124 H12H 0.9800
C124 H12I 0.9800
C125 C126 1.38(4)
C125 C130 1.36(5)
C126 C127 1.43(4)
C126 C131 1.45(4)
C127 H127 0.9500
C127 C128 1.20(6)
C128 C129 1.54(5)
C128 C132 1.57(4)
C129 H129 0.9500
C129 C130 1.41(4)
C130 C133 1.52(5)
C131 H13A 0.9800
C131 H13B 0.9800
C131 H13C 0.9800
C132 H13D 0.9800
C132 H13E 0.9800
C132 H13F 0.9800
C133 H13G 0.9800
C133 H13H 0.9800
C133 H13I 0.9800
C134 C135 1.41(2)
C134 C139 1.36(2)
C135 C136 1.36(2)
C135 C140 1.51(2)
C136 H136 0.9500
C136 C137 1.38(3)
C137 C138 1.39(3)
C137 C141 1.51(2)
C138 H138 0.9500
C138 C139 1.42(2)
C139 C142 1.51(2)
C140 H14A 0.9800
C140 H14B 0.9800
C140 H14C 0.9800
C141 H14D 0.9800
C141 H14E 0.9800
C141 H14F 0.9800
C142 H14G 0.9800
C142 H14H 0.9800
C142 H14I 0.9800
C143 C144 1.423(10)
C143 C148 1.395(11)
C144 C145 1.378(10)
C144 C149 1.501(11)
C145 H145 0.9500
C145 C146 1.373(11)
C146 H146 0.9500
C146 C147 1.370(11)
C147 H147 0.9500
C147 C148 1.421(10)
C148 C158 1.492(10)
C149 C150 1.397(11)
C149 C154 1.396(11)
C150 C151 1.396(12)
C150 C155 1.501(11)
C151 H151 0.9500
C151 C152 1.387(14)
C152 C153 1.362(14)
C152 C156 1.501(14)
C153 H153 0.9500
C153 C154 1.415(13)
C154 C157 1.496(12)
C155 H15A 0.9800
C155 H15B 0.9800
C155 H15C 0.9800
C156 H15D 0.9800
C156 H15E 0.9800
C156 H15F 0.9800
C157 H15G 0.9800
C157 H15H 0.9800
C157 H15I 0.9800
C158 C159 1.410(11)
C158 C163 1.401(10)
C159 C160 1.386(11)
C159 C164 1.512(11)
C160 H160 0.9500
C160 C161 1.378(11)
C161 C162 1.402(12)
C161 C165 1.510(11)
C162 H162 0.9500
C162 C163 1.394(11)
C163 C166 1.508(11)
C164 H16A 0.9800
C164 H16B 0.9800
C164 H16C 0.9800
C165 H16D 0.9800
C165 H16E 0.9800
C165 H16F 0.9800
C166 H16G 0.9800
C166 H16H 0.9800
C166 H16I 0.9800
O2 C167 1.425(10)
O2 C170 1.435(10)
C167 H16J 0.9900
C167 H16K 0.9900
C167 H16L 0.9900
C167 H16M 0.9900
C167 C168 1.496(14)
C167 C171 1.50(2)
C168 H16N 0.9900
C168 H16O 0.9900
C168 C169 1.52(2)
C169 H16P 0.9900
C169 H16Q 0.9900
C169 C170 1.521(17)
C170 H17A 0.9900
C170 H17B 0.9900
C170 H17C 0.9900
C170 H17D 0.9900
C170 C172 1.50(2)
C171 H17E 0.9900
C171 H17F 0.9900
C171 C172 1.52(3)
C172 H17G 0.9900
C172 H17H 0.9900
C203 H20A 0.9900
C203 H20B 0.9900
C203 C204 1.502(19)
C203 C202 1.505(18)
C204 H20C 0.9900
C204 H20D 0.9900
C204 C205 1.529(19)
C205 H20E 0.9800
C205 H20F 0.9800
C205 H20G 0.9800
C202 H202 1.0000
C202 C201 1.529(18)
C202 C206 1.521(18)
C201 H20H 0.9800
C201 H20I 0.9800
C201 H20J 0.9800
C206 H20K 0.9800
C206 H20L 0.9800
C206 H20M 0.9800
